data_4341577
loop_
_publ_author_name
'Mognon, Lorenzo'
'Benet-Buchholz, Jordi'
'Rahaman, S. M. Wahidur'
'Bo, Carles'
'Llobet, Antoni'

_publ_section_title
;
 Ru-Zn Heteropolynuclear Complexes Containing a Dinucleating Bridging
 Ligand: Synthesis, Structure, and Isomerism.
;
_journal_name_full 'Inorganic chemistry'
_journal_page_first 141113103235006
_journal_paper_doi 10.1021/ic5017559
_journal_year 2014
_chemical_formula_sum 'C112 H89.2 Cl4 F24 N28 O4.6 P4 Ru4 Zn2'
_chemical_formula_weight 3157.61
_chemical_name_systematic
;
 ?
;
_space_group_IT_number 2
_space_group_name_Hall '-P 1'
_symmetry_cell_setting triclinic
_symmetry_space_group_name_Hall '-P 1'
_symmetry_space_group_name_H-M 'P -1'
_atom_sites_solution_hydrogens mixed
_audit_creation_method SHELXL-2014
_cell_angle_alpha 79.927(2)
_cell_angle_beta 82.089(2)
_cell_angle_gamma 75.313(2)
_cell_formula_units_Z 2
_cell_length_a 13.3567(6)
_cell_length_b 19.7145(8)
_cell_length_c 23.8971(12)
_cell_measurement_reflns_used 9913
_cell_measurement_temperature 100(2)
_cell_measurement_theta_max 32.82
_cell_measurement_theta_min 2.23
_cell_volume 5964.3(5)
_computing_cell_refinement 'Bruker APEX2 v2011.4-0'
_computing_data_collection 'Bruker APEX2 v2011.4-0'
_computing_data_reduction 'Bruker SAINT V7.60A'
_computing_molecular_graphics 'Bruker SHELXTL'
_computing_publication_material 'Bruker SHELXTL'
_computing_structure_refinement 'SHELXL-2012 (Sheldrick, 2012)'
_computing_structure_solution 'SHELXS-2012 (Sheldrick, 2012)'
_diffrn_ambient_temperature 100(2)
_diffrn_detector_area_resol_mean 512
_diffrn_detector_type '4K CCD area detector APEX II'
_diffrn_measured_fraction_theta_full 0.995
_diffrn_measured_fraction_theta_max 0.940
_diffrn_measurement_device_type 'Kappa 4-axis goniometer bruker-nonius'
_diffrn_measurement_method
;
 Fullsphere data collection, phi and omega scans
;
_diffrn_measurement_specimen_support 'magnetic support with MicroMount'
_diffrn_radiation_monochromator 'Multilayer Montel 200 mirrors'
_diffrn_radiation_type MoK\a
_diffrn_radiation_wavelength 0.71073
_diffrn_reflns_av_R_equivalents 0.0582
_diffrn_reflns_av_unetI/netI 0.0666
_diffrn_reflns_Laue_measured_fraction_full 0.995
_diffrn_reflns_Laue_measured_fraction_max 0.940
_diffrn_reflns_limit_h_max 20
_diffrn_reflns_limit_h_min -20
_diffrn_reflns_limit_k_max 30
_diffrn_reflns_limit_k_min -29
_diffrn_reflns_limit_l_max 36
_diffrn_reflns_limit_l_min -36
_diffrn_reflns_number 132718
_diffrn_reflns_point_group_measured_fraction_full 0.995
_diffrn_reflns_point_group_measured_fraction_max 0.940
_diffrn_reflns_theta_full 27.500
_diffrn_reflns_theta_max 33.193
_diffrn_reflns_theta_min 0.870
_diffrn_source 'Rotating anode X-ray tube'
_diffrn_source_current 70
_diffrn_source_power 50
_diffrn_source_size '0.3 mm x 0.3 mm fine focus'
_diffrn_source_type 'Bruker-Nonius FR 591'
_exptl_absorpt_coefficient_mu 1.137
_exptl_absorpt_correction_T_max 0.727
_exptl_absorpt_correction_T_min 0.593
_exptl_absorpt_correction_type empirical
_exptl_absorpt_process_details
; 
 SADABS Version 2008/1 Bruker-Nonius
 Blessing, Acta Cryst. (1995) A51 33-38
;
_exptl_crystal_colour black
_exptl_crystal_density_diffrn 1.758
_exptl_crystal_description block
_exptl_crystal_F_000 3148
_exptl_crystal_size_max 0.30
_exptl_crystal_size_mid 0.30
_exptl_crystal_size_min 0.30
_refine_diff_density_max 3.778
_refine_diff_density_min -1.599
_refine_diff_density_rms 0.183
_refine_ls_extinction_method none
_refine_ls_goodness_of_fit_ref 1.068
_refine_ls_hydrogen_treatment constr
_refine_ls_matrix_type full
_refine_ls_number_parameters 1666
_refine_ls_number_reflns 42959
_refine_ls_number_restraints 0
_refine_ls_restrained_S_all 1.068
_refine_ls_R_factor_all 0.0926
_refine_ls_R_factor_gt 0.0589
_refine_ls_shift/su_max 0.001
_refine_ls_shift/su_mean 0.000
_refine_ls_structure_factor_coef Fsqd
_refine_ls_weighting_details 'w=1/[\s^2^(Fo^2^)+(0.0693P)^2^+24.9054P] where P=(Fo^2^+2Fc^2^)/3'
_refine_ls_weighting_scheme calc
_refine_ls_wR_factor_gt 0.1545
_refine_ls_wR_factor_ref 0.1765
_reflns_Friedel_coverage 0.000
_reflns_number_gt 30721
_reflns_number_total 42959
_reflns_threshold_expression >2sigma(I)
_cod_data_source_file ic5017559_si_002.cif
_cod_data_source_block LM055AcMe_0m
_cod_depositor_comments
;
The following automatic conversions were performed:

'_symmetry_cell_setting' value 'Triclinic' changed to 'triclinic'
according to
/home/saulius/struct/COD-crude-data--automatic-downloads/rss-feeds/ACS/lib/dictionaries/cif_core.dic
dictionary named 'cif_core.dic' version 2.4.2 from 2011-04-26.

Automatic conversion script
Id: cif_fix_values 2935 2014-11-11 08:27:57Z andrius 
;
_cod_original_sg_symbol_H-M P-1
_cod_original_formula_sum 'C112 H89.20 Cl4 F24 N28 O4.60 P4 Ru4 Zn2'
_cod_database_code 4341577
_shelx_space_group_comment
;
The symmetry employed for this shelxl refinement is uniquely defined
by the following loop, which should always be used as a source of
symmetry information in preference to the above space-group names.
They are only intended as comments.
;
_shelx_estimated_absorpt_t_min 0.727
_shelx_estimated_absorpt_t_max 0.727
_shelxl_version_number 2014-3

loop_
_space_group_symop_operation_xyz
'x, y, z'
'-x, -y, -z'

loop_
_atom_site_label
_atom_site_type_symbol
_atom_site_fract_x
_atom_site_fract_y
_atom_site_fract_z
_atom_site_U_iso_or_equiv
_atom_site_adp_type
_atom_site_occupancy
_atom_site_site_symmetry_order
_atom_site_calc_flag
_atom_site_refinement_flags_posn
_atom_site_refinement_flags_adp
_atom_site_refinement_flags_occupancy
_atom_site_disorder_assembly
_atom_site_disorder_group
C1A C 0.3283(3) 0.0984(2) 0.14352(17) 0.0207(7) Uani 1 1 d . . . . .
H1A H 0.3905 0.1093 0.1240 0.025 Uiso 1 1 calc R U . . .
C2A C 0.2759(4) 0.0621(2) 0.11738(18) 0.0239(8) Uani 1 1 d . . . . .
H2A H 0.3015 0.0489 0.0808 0.029 Uiso 1 1 calc R U . . .
C3A C 0.1857(4) 0.0456(2) 0.1456(2) 0.0265(9) Uani 1 1 d . . . . .
H3A H 0.1477 0.0212 0.1286 0.032 Uiso 1 1 calc R U . . .
C4A C 0.1518(3) 0.0651(2) 0.19913(19) 0.0220(8) Uani 1 1 d . . . . .
H4A H 0.0906 0.0536 0.2195 0.026 Uiso 1 1 calc R U . . .
C5A C 0.2073(3) 0.10141(19) 0.22296(17) 0.0190(7) Uani 1 1 d . . . . .
C6A C 0.1802(3) 0.1225(2) 0.28008(17) 0.0205(7) Uani 1 1 d . . . . .
C7A C 0.0958(4) 0.1122(2) 0.3188(2) 0.0274(9) Uani 1 1 d . . . . .
H7A H 0.0468 0.0895 0.3094 0.033 Uiso 1 1 calc R U . . .
C8A C 0.0837(4) 0.1356(3) 0.3717(2) 0.0345(11) Uani 1 1 d . . . . .
H8A H 0.0261 0.1290 0.3984 0.041 Uiso 1 1 calc R U . . .
C9A C 0.1558(4) 0.1684(3) 0.3854(2) 0.0309(10) Uani 1 1 d . . . . .
H9A H 0.1479 0.1846 0.4212 0.037 Uiso 1 1 calc R U . . .
C10A C 0.2395(3) 0.1770(2) 0.34576(17) 0.0226(8) Uani 1 1 d . . . . .
C11A C 0.3252(3) 0.2079(2) 0.35323(17) 0.0217(7) Uani 1 1 d . . . . .
C12A C 0.3298(4) 0.2386(3) 0.40024(19) 0.0307(10) Uani 1 1 d . . . . .
H12A H 0.2740 0.2430 0.4297 0.037 Uiso 1 1 calc R U . . .
C13A C 0.4174(4) 0.2632(3) 0.4039(2) 0.0323(10) Uani 1 1 d . . . . .
H13A H 0.4212 0.2854 0.4355 0.039 Uiso 1 1 calc R U . . .
C14A C 0.4980(4) 0.2551(3) 0.36162(19) 0.0290(9) Uani 1 1 d . . . . .
H14A H 0.5593 0.2699 0.3644 0.035 Uiso 1 1 calc R U . . .
C15A C 0.4890(3) 0.2251(2) 0.31473(18) 0.0238(8) Uani 1 1 d . . . . .
H15A H 0.5444 0.2203 0.2851 0.029 Uiso 1 1 calc R U . . .
C16A C 0.5858(3) 0.1475(2) 0.16945(19) 0.0253(8) Uani 1 1 d . . . . .
H16A H 0.5925 0.0978 0.1783 0.030 Uiso 1 1 calc R U . . .
C17A C 0.6682(4) 0.1728(3) 0.1391(2) 0.0344(11) Uani 1 1 d . . . . .
H17A H 0.7301 0.1406 0.1269 0.041 Uiso 1 1 calc R U . . .
C18A C 0.6599(4) 0.2447(3) 0.1265(2) 0.0356(11) Uani 1 1 d . . . . .
H18A H 0.7170 0.2624 0.1068 0.043 Uiso 1 1 calc R U . . .
C19A C 0.5682(4) 0.2911(3) 0.1427(2) 0.0296(9) Uani 1 1 d . . . . .
H19A H 0.5607 0.3409 0.1339 0.036 Uiso 1 1 calc R U . . .
C20A C 0.4871(3) 0.2629(2) 0.17221(17) 0.0210(7) Uani 1 1 d . . . . .
C21A C 0.3844(3) 0.3049(2) 0.18781(17) 0.0190(7) Uani 1 1 d . . . . .
C22A C 0.3380(3) 0.3775(2) 0.18249(17) 0.0219(8) Uani 1 1 d . . . . .
H22A H 0.3698 0.4160 0.1689 0.026 Uiso 1 1 calc R U . . .
C23A C 0.2346(3) 0.38003(19) 0.20168(16) 0.0188(7) Uani 1 1 d . . . . .
C24A C 0.1421(3) 0.4385(2) 0.20368(17) 0.0214(7) Uani 1 1 d . . . . .
C25A C 0.1451(4) 0.5095(2) 0.19950(18) 0.0244(8) Uani 1 1 d . . . . .
H25A H 0.2094 0.5230 0.1957 0.029 Uiso 1 1 calc R U . . .
C26A C 0.0516(4) 0.5596(2) 0.2011(2) 0.0316(10) Uani 1 1 d . . . . .
H26A H 0.0516 0.6083 0.1978 0.038 Uiso 1 1 calc R U . . .
C27A C -0.0415(4) 0.5397(3) 0.2075(2) 0.0347(11) Uani 1 1 d . . . . .
H27A H -0.1058 0.5741 0.2090 0.042 Uiso 1 1 calc R U . . .
C28A C -0.0387(4) 0.4685(2) 0.2117(2) 0.0288(9) Uani 1 1 d . . . . .
H28A H -0.1024 0.4540 0.2165 0.035 Uiso 1 1 calc R U . . .
C29A C -0.0587(4) 0.2993(4) 0.3299(2) 0.0436(14) Uani 1 1 d . . . . .
H29A H -0.0233 0.3293 0.3424 0.052 Uiso 1 1 calc R U . . .
C30A C -0.1369(5) 0.2756(5) 0.3664(2) 0.0573(19) Uani 1 1 d . . . . .
H30A H -0.1567 0.2904 0.4030 0.069 Uiso 1 1 calc R U . . .
C31A C -0.1857(5) 0.2302(4) 0.3486(3) 0.0556(19) Uani 1 1 d . . . . .
H31A H -0.2376 0.2121 0.3736 0.067 Uiso 1 1 calc R U . . .
C32A C -0.1586(4) 0.2111(3) 0.2941(2) 0.0398(13) Uani 1 1 d . . . . .
H32A H -0.1924 0.1806 0.2811 0.048 Uiso 1 1 calc R U . . .
C33A C -0.0806(3) 0.2377(3) 0.25928(18) 0.0261(8) Uani 1 1 d . . . . .
C34A C -0.0472(3) 0.2233(2) 0.20079(17) 0.0208(7) Uani 1 1 d . . . . .
C35A C -0.0731(3) 0.1793(2) 0.16934(18) 0.0218(8) Uani 1 1 d . . . . .
H35A H -0.1179 0.1479 0.1811 0.026 Uiso 1 1 calc R U . . .
C36A C -0.0181(3) 0.19171(19) 0.11638(18) 0.0191(7) Uani 1 1 d . . . . .
C37A C -0.0151(3) 0.16670(19) 0.06225(18) 0.0186(7) Uani 1 1 d . . . . .
C38A C -0.0569(3) 0.1107(2) 0.0562(2) 0.0244(8) Uani 1 1 d . . . . .
H38A H -0.0903 0.0863 0.0882 0.029 Uiso 1 1 calc R U . . .
C39A C -0.0488(3) 0.0914(2) 0.0025(2) 0.0271(9) Uani 1 1 d . . . . .
H39A H -0.0785 0.0543 -0.0030 0.032 Uiso 1 1 calc R U . . .
C40A C 0.0025(4) 0.1262(2) -0.0429(2) 0.0262(8) Uani 1 1 d . . . . .
H40A H 0.0107 0.1126 -0.0798 0.031 Uiso 1 1 calc R U . . .
C41A C 0.0422(3) 0.1816(2) -0.03359(18) 0.0205(7) Uani 1 1 d . . . . .
H41A H 0.0784 0.2052 -0.0649 0.025 Uiso 1 1 calc R U . . .
C42A C -0.1545(3) 0.3549(2) 0.05063(16) 0.0183(7) Uani 1 1 d . . . . .
H42A H -0.1632 0.3122 0.0409 0.022 Uiso 1 1 calc R U . . .
C43A C -0.2425(3) 0.4062(2) 0.06437(18) 0.0226(8) Uani 1 1 d . . . . .
H43A H -0.3100 0.3992 0.0634 0.027 Uiso 1 1 calc R U . . .
C44A C -0.2298(3) 0.4680(2) 0.07962(18) 0.0231(8) Uani 1 1 d . . . . .
H44A H -0.2887 0.5036 0.0901 0.028 Uiso 1 1 calc R U . . .
C45A C -0.1305(3) 0.4773(2) 0.07936(17) 0.0202(7) Uani 1 1 d . . . . .
H45A H -0.1204 0.5195 0.0894 0.024 Uiso 1 1 calc R U . . .
C46A C -0.0459(3) 0.42438(19) 0.06433(16) 0.0161(6) Uani 1 1 d . . . . .
C47A C 0.0618(3) 0.42943(19) 0.06312(15) 0.0155(6) Uani 1 1 d . . . . .
C48A C 0.0961(3) 0.48899(19) 0.06750(16) 0.0182(7) Uani 1 1 d . . . . .
H48A H 0.0477 0.5323 0.0733 0.022 Uiso 1 1 calc R U . . .
C49A C 0.2021(3) 0.4843(2) 0.06321(17) 0.0199(7) Uani 1 1 d . . . . .
H49A H 0.2265 0.5245 0.0666 0.024 Uiso 1 1 calc R U . . .
C50A C 0.2730(3) 0.4211(2) 0.05398(16) 0.0186(7) Uani 1 1 d . . . . .
H50A H 0.3458 0.4178 0.0506 0.022 Uiso 1 1 calc R U . . .
C51A C 0.2350(3) 0.36295(19) 0.04989(15) 0.0156(6) Uani 1 1 d . . . . .
C52A C 0.2970(3) 0.29311(19) 0.03741(16) 0.0171(7) Uani 1 1 d . . . . .
C53A C 0.4046(3) 0.2741(2) 0.03395(18) 0.0216(7) Uani 1 1 d . . . . .
H53A H 0.4425 0.3065 0.0402 0.026 Uiso 1 1 calc R U . . .
C54A C 0.4568(3) 0.2072(2) 0.02123(18) 0.0239(8) Uani 1 1 d . . . . .
H54A H 0.5303 0.1923 0.0205 0.029 Uiso 1 1 calc R U . . .
C55A C 0.3994(3) 0.1625(2) 0.00958(17) 0.0216(8) Uani 1 1 d . . . . .
H55A H 0.4336 0.1175 -0.0011 0.026 Uiso 1 1 calc R U . . .
C56A C 0.2922(3) 0.1842(2) 0.01367(16) 0.0187(7) Uani 1 1 d . . . . .
H56A H 0.2535 0.1534 0.0054 0.022 Uiso 1 1 calc R U . . .
N1A N 0.2960(3) 0.11867(17) 0.19441(15) 0.0206(6) Uani 1 1 d . . . . .
N2A N 0.2494(3) 0.15381(17) 0.29475(14) 0.0188(6) Uani 1 1 d . . . . .
N3A N 0.4045(3) 0.20266(18) 0.31009(14) 0.0208(6) Uani 1 1 d . . . . .
N4A N 0.4966(3) 0.19132(19) 0.18681(15) 0.0210(6) Uani 1 1 d . . . . .
N5A N 0.3125(3) 0.26685(17) 0.20998(14) 0.0184(6) Uani 1 1 d . . . . .
N6A N 0.2195(3) 0.31335(16) 0.21848(14) 0.0168(6) Uani 1 1 d . . . . .
N7A N 0.0513(3) 0.41921(18) 0.20916(15) 0.0219(7) Uani 1 1 d . . . . .
N8A N -0.0318(3) 0.2809(2) 0.27764(16) 0.0270(8) Uani 1 1 d . . . . .
N9A N 0.0203(3) 0.26002(17) 0.16887(14) 0.0178(6) Uani 1 1 d . . . . .
N10A N 0.0382(2) 0.24055(16) 0.11634(13) 0.0157(6) Uani 1 1 d . . . . .
N11A N 0.0318(2) 0.20341(16) 0.01741(14) 0.0166(6) Uani 1 1 d . . . . .
N12A N -0.0582(3) 0.36266(16) 0.05043(13) 0.0163(6) Uani 1 1 d . . . . .
N13A N 0.1312(2) 0.36777(15) 0.05475(13) 0.0139(5) Uani 1 1 d . . . . .
N14A N 0.2409(2) 0.24732(16) 0.02891(14) 0.0163(6) Uani 1 1 d . . . . .
Ru1A Ru 0.37086(2) 0.16500(2) 0.24176(2) 0.01614(6) Uani 1 1 d . . . . .
Ru2A Ru 0.08191(2) 0.28949(2) 0.03669(2) 0.01330(6) Uani 1 1 d . . . . .
Zn1A Zn 0.07387(4) 0.31231(2) 0.21685(2) 0.01802(9) Uani 1 1 d . . . . .
Cl1A Cl 0.46710(8) 0.04748(5) 0.27789(5) 0.0256(2) Uani 1 1 d . . . . .
Cl2A Cl 0.09943(7) 0.34025(5) -0.06220(4) 0.01791(16) Uani 1 1 d . . . . .
C1B C 0.0891(3) 0.8828(2) 0.34592(18) 0.0245(8) Uani 1 1 d . . . . .
H1B H 0.0293 0.8637 0.3538 0.029 Uiso 1 1 calc R U . . .
C2B C 0.1070(4) 0.9233(2) 0.38388(19) 0.0277(9) Uani 1 1 d . . . . .
H2B H 0.0597 0.9318 0.4168 0.033 Uiso 1 1 calc R U . . .
C3B C 0.1938(4) 0.9508(2) 0.37358(19) 0.0264(8) Uani 1 1 d . . . . .
H3B H 0.2087 0.9771 0.3998 0.032 Uiso 1 1 calc R U . . .
C4B C 0.2592(3) 0.9392(2) 0.32363(19) 0.0235(8) Uani 1 1 d . . . . .
H4B H 0.3187 0.9587 0.3150 0.028 Uiso 1 1 calc R U . . .
C5B C 0.2374(3) 0.89943(19) 0.28692(16) 0.0182(7) Uani 1 1 d . . . . .
C6B C 0.2975(3) 0.88832(19) 0.23192(17) 0.0170(7) Uani 1 1 d . . . . .
C7B C 0.3801(3) 0.9177(2) 0.20668(18) 0.0201(7) Uani 1 1 d . . . . .
H7B H 0.4069 0.9459 0.2266 0.024 Uiso 1 1 calc R U . . .
C8B C 0.4228(3) 0.9053(2) 0.15209(18) 0.0225(8) Uani 1 1 d . . . . .
H8B H 0.4789 0.9253 0.1343 0.027 Uiso 1 1 calc R U . . .
C9B C 0.3838(3) 0.8636(2) 0.12324(17) 0.0210(7) Uani 1 1 d . . . . .
H9B H 0.4124 0.8551 0.0858 0.025 Uiso 1 1 calc R U . . .
C10B C 0.3020(3) 0.83481(19) 0.15057(17) 0.0176(7) Uani 1 1 d . . . . .
C11B C 0.2484(3) 0.7910(2) 0.12694(18) 0.0198(7) Uani 1 1 d . . . . .
C12B C 0.2835(3) 0.7648(2) 0.07573(19) 0.0250(8) Uani 1 1 d . . . . .
H12B H 0.3420 0.7772 0.0529 0.030 Uiso 1 1 calc R U . . .
C13B C 0.2321(4) 0.7202(2) 0.0581(2) 0.0300(9) Uani 1 1 d . . . . .
H13B H 0.2563 0.7007 0.0237 0.036 Uiso 1 1 calc R U . . .
C14B C 0.1463(4) 0.7048(2) 0.0910(2) 0.0270(9) Uani 1 1 d . . . . .
H14B H 0.1099 0.6746 0.0797 0.032 Uiso 1 1 calc R U . . .
C15B C 0.1130(3) 0.7342(2) 0.14102(19) 0.0229(8) Uani 1 1 d . . . . .
H15B H 0.0520 0.7246 0.1630 0.027 Uiso 1 1 calc R U . . .
C16B C -0.0981(4) 0.8189(3) 0.2723(2) 0.0295(9) Uani 1 1 d . . . . .
H16B H -0.1111 0.8679 0.2575 0.035 Uiso 1 1 calc R U . . .
C17B C -0.1812(4) 0.7897(3) 0.2949(2) 0.0340(10) Uani 1 1 d . . . . .
H17B H -0.2500 0.8186 0.2960 0.041 Uiso 1 1 calc R U . . .
C18B C -0.1638(4) 0.7176(3) 0.3161(2) 0.0361(11) Uani 1 1 d . . . . .
H18B H -0.2204 0.6964 0.3306 0.043 Uiso 1 1 calc R U . . .
C19B C -0.0622(4) 0.6773(3) 0.3157(2) 0.0314(10) Uani 1 1 d . . . . .
H19B H -0.0477 0.6282 0.3305 0.038 Uiso 1 1 calc R U . . .
C20B C 0.0179(3) 0.7105(2) 0.29304(18) 0.0237(8) Uani 1 1 d . . . . .
C21B C 0.1273(3) 0.6743(2) 0.29080(18) 0.0223(8) Uani 1 1 d . . . . .
C22B C 0.1801(4) 0.6028(2) 0.30078(19) 0.0257(8) Uani 1 1 d . . . . .
H22B H 0.1516 0.5626 0.3135 0.031 Uiso 1 1 calc R U . . .
C23B C 0.2833(3) 0.6048(2) 0.28768(18) 0.0214(7) Uani 1 1 d . . . . .
C24B C 0.3782(4) 0.5489(2) 0.28786(18) 0.0237(8) Uani 1 1 d . . . . .
C25B C 0.3799(5) 0.4773(2) 0.2898(2) 0.0335(10) Uani 1 1 d . . . . .
H25B H 0.3171 0.4622 0.2923 0.040 Uiso 1 1 calc R U . . .
C26B C 0.4740(5) 0.4295(2) 0.2880(2) 0.0417(13) Uani 1 1 d . . . . .
H26B H 0.4767 0.3807 0.2892 0.050 Uiso 1 1 calc R U . . .
C27B C 0.5653(5) 0.4515(3) 0.2843(2) 0.0407(13) Uani 1 1 d . . . . .
H27B H 0.6308 0.4184 0.2828 0.049 Uiso 1 1 calc R U . . .
C28B C 0.5589(4) 0.5233(3) 0.2829(2) 0.0318(10) Uani 1 1 d . . . . .
H28B H 0.6211 0.5390 0.2810 0.038 Uiso 1 1 calc R U . . .
C29B C 0.5727(4) 0.6951(2) 0.16245(19) 0.0275(9) Uani 1 1 d . . . . .
H29B H 0.5479 0.6589 0.1513 0.033 Uiso 1 1 calc R U . . .
C30B C 0.6456(4) 0.7244(3) 0.12601(19) 0.0306(10) Uani 1 1 d . . . . .
H30B H 0.6719 0.7077 0.0907 0.037 Uiso 1 1 calc R U . . .
C31B C 0.6795(4) 0.7781(3) 0.14169(19) 0.0307(10) Uani 1 1 d . . . . .
H31B H 0.7283 0.7994 0.1167 0.037 Uiso 1 1 calc R U . . .
C32B C 0.6425(4) 0.8011(2) 0.19399(19) 0.0268(9) Uani 1 1 d . . . . .
H32B H 0.6656 0.8380 0.2054 0.032 Uiso 1 1 calc R U . . .
C33B C 0.5702(3) 0.7687(2) 0.22956(17) 0.0202(7) Uani 1 1 d . . . . .
C34B C 0.5287(3) 0.7855(2) 0.28661(16) 0.0174(7) Uani 1 1 d . . . . .
C35B C 0.5287(3) 0.8408(2) 0.31485(17) 0.0195(7) Uani 1 1 d . . . . .
H35B H 0.5584 0.8804 0.3013 0.023 Uiso 1 1 calc R U . . .
C36B C 0.4750(3) 0.82506(19) 0.36795(17) 0.0180(7) Uani 1 1 d . . . . .
C37B C 0.4464(3) 0.8593(2) 0.41855(17) 0.0189(7) Uani 1 1 d . . . . .
C38B C 0.4505(3) 0.9284(2) 0.42018(19) 0.0228(8) Uani 1 1 d . . . . .
H38B H 0.4765 0.9560 0.3874 0.027 Uiso 1 1 calc R U . . .
C39B C 0.4160(4) 0.9566(2) 0.4706(2) 0.0266(9) Uani 1 1 d . . . . .
H39B H 0.4173 1.0040 0.4729 0.032 Uiso 1 1 calc R U . . .
C40B C 0.3798(4) 0.9144(2) 0.5175(2) 0.0289(9) Uani 1 1 d . . . . .
H40B H 0.3563 0.9324 0.5526 0.035 Uiso 1 1 calc R U . . .
C41B C 0.3781(3) 0.8456(2) 0.51282(19) 0.0243(8) Uani 1 1 d . . . . .
H41B H 0.3528 0.8171 0.5453 0.029 Uiso 1 1 calc R U . . .
C42B C 0.6445(3) 0.6952(2) 0.45547(18) 0.0243(8) Uani 1 1 d . . . . .
H42B H 0.6292 0.7432 0.4617 0.029 Uiso 1 1 calc R U . . .
C43B C 0.7470(4) 0.6567(3) 0.4543(2) 0.0307(9) Uani 1 1 d . . . . .
H43B H 0.8006 0.6774 0.4606 0.037 Uiso 1 1 calc R U . . .
C44B C 0.7696(4) 0.5868(3) 0.4436(2) 0.0321(10) Uani 1 1 d . . . . .
H44B H 0.8391 0.5590 0.4426 0.039 Uiso 1 1 calc R U . . .
C45B C 0.6902(4) 0.5586(2) 0.43439(19) 0.0283(9) Uani 1 1 d . . . . .
H45B H 0.7048 0.5116 0.4260 0.034 Uiso 1 1 calc R U . . .
C46B C 0.5883(3) 0.5992(2) 0.43744(17) 0.0214(7) Uani 1 1 d . . . . .
C47B C 0.4978(3) 0.5722(2) 0.43147(17) 0.0216(8) Uani 1 1 d . . . . .
C48B C 0.4980(4) 0.5033(2) 0.42624(19) 0.0268(9) Uani 1 1 d . . . . .
H48B H 0.5614 0.4682 0.4238 0.032 Uiso 1 1 calc R U . . .
C49B C 0.4045(4) 0.4866(2) 0.42466(19) 0.0283(9) Uani 1 1 d . . . . .
H49B H 0.4037 0.4396 0.4208 0.034 Uiso 1 1 calc R U . . .
C50B C 0.3115(4) 0.5373(2) 0.42860(19) 0.0266(9) Uani 1 1 d . . . . .
H50B H 0.2471 0.5257 0.4274 0.032 Uiso 1 1 calc R U . . .
C51B C 0.3150(3) 0.6061(2) 0.43442(17) 0.0209(7) Uani 1 1 d . . . . .
C52B C 0.2248(3) 0.6650(2) 0.44423(17) 0.0194(7) Uani 1 1 d . . . . .
C53B C 0.1232(4) 0.6587(2) 0.4502(2) 0.0280(9) Uani 1 1 d . . . . .
H53B H 0.1078 0.6164 0.4436 0.034 Uiso 1 1 calc R U . . .
C54B C 0.0442(4) 0.7144(3) 0.4659(2) 0.0325(10) Uani 1 1 d . . . . .
H54B H -0.0262 0.7109 0.4704 0.039 Uiso 1 1 calc R U . . .
C55B C 0.0695(4) 0.7757(2) 0.4749(2) 0.0297(9) Uani 1 1 d . . . . .
H55B H 0.0165 0.8145 0.4860 0.036 Uiso 1 1 calc R U . . .
C56B C 0.1724(3) 0.7795(2) 0.46747(18) 0.0227(8) Uani 1 1 d . . . . .
H56B H 0.1891 0.8214 0.4739 0.027 Uiso 1 1 calc R U . . .
N1B N 0.1526(3) 0.86982(17) 0.29870(15) 0.0200(6) Uani 1 1 d . . . . .
N2B N 0.2607(3) 0.84712(16) 0.20379(14) 0.0165(6) Uani 1 1 d . . . . .
N3B N 0.1632(3) 0.77555(17) 0.15965(15) 0.0196(6) Uani 1 1 d . . . . .
N4B N 0.0014(3) 0.77992(19) 0.27041(16) 0.0231(7) Uani 1 1 d . . . . .
N5B N 0.1965(3) 0.71561(17) 0.27332(15) 0.0191(6) Uani 1 1 d . . . . .
N6B N 0.2930(3) 0.67308(16) 0.27198(14) 0.0182(6) Uani 1 1 d . . . . .
N7B N 0.4674(3) 0.57063(18) 0.28420(15) 0.0240(7) Uani 1 1 d . . . . .
N8B N 0.5360(3) 0.71678(18) 0.21346(15) 0.0208(6) Uani 1 1 d . . . . .
N9B N 0.4772(3) 0.73914(16) 0.32053(14) 0.0163(6) Uani 1 1 d . . . . .
N10B N 0.4450(3) 0.76358(17) 0.37064(13) 0.0165(6) Uani 1 1 d . . . . .
N11B N 0.4108(3) 0.81755(17) 0.46432(15) 0.0188(6) Uani 1 1 d . . . . .
N12B N 0.5661(3) 0.66740(17) 0.44823(14) 0.0198(6) Uani 1 1 d . . . . .
N13B N 0.4071(3) 0.62232(17) 0.43468(14) 0.0186(6) Uani 1 1 d . . . . .
N14B N 0.2503(3) 0.72574(17) 0.45140(14) 0.0187(6) Uani 1 1 d . . . . .
Ru1B Ru 0.13458(2) 0.81613(2) 0.23578(2) 0.01753(6) Uani 1 1 d . . . . .
Ru2B Ru 0.40844(2) 0.71539(2) 0.45085(2) 0.01501(6) Uani 1 1 d . . . . .
Zn1B Zn 0.43674(4) 0.67850(2) 0.27474(2) 0.01766(9) Uani 1 1 d . . . . .
Cl1B Cl 0.03492(8) 0.92495(5) 0.18791(5) 0.02402(19) Uani 1 1 d . . . . .
Cl2B Cl 0.38150(8) 0.67246(5) 0.55107(4) 0.02072(17) Uani 1 1 d . . . . .
F1A F 0.6864(2) 0.09280(15) 0.01700(14) 0.0378(7) Uani 1 1 d . . . . .
F2A F 0.6786(3) -0.06627(16) 0.07061(16) 0.0474(8) Uani 1 1 d . . . . .
F3A F 0.6039(2) 0.01336(18) -0.00138(14) 0.0371(7) Uani 1 1 d . . . . .
F4A F 0.7783(2) -0.01621(17) -0.00044(14) 0.0372(7) Uani 1 1 d . . . . .
F5A F 0.7617(3) 0.01394(17) 0.08779(14) 0.0396(7) Uani 1 1 d . . . . .
F6A F 0.5855(2) 0.04204(18) 0.08764(14) 0.0398(7) Uani 1 1 d . . . . .
P1A P 0.68267(9) 0.01312(6) 0.04342(5) 0.0229(2) Uani 1 1 d . . . . .
F1B F 0.3848(3) 0.5702(2) 0.04354(18) 0.0507(9) Uani 1 1 d . . . . .
F2B F 0.5365(2) 0.53509(17) 0.14294(15) 0.0429(8) Uani 1 1 d . . . . .
F3B F 0.5558(3) 0.5596(3) 0.0470(2) 0.0860(19) Uani 1 1 d . . . . .
F4B F 0.4844(3) 0.47021(17) 0.08938(16) 0.0487(9) Uani 1 1 d . . . . .
F5B F 0.3655(3) 0.5432(2) 0.13950(18) 0.0610(11) Uani 1 1 d . . . . .
F6B F 0.4367(4) 0.63386(19) 0.0976(3) 0.101(2) Uani 1 1 d . . . . .
P1B P 0.46060(9) 0.55290(6) 0.09279(7) 0.0332(3) Uani 1 1 d . . . . .
F1C F 0.1836(2) 0.19542(16) 0.52266(14) 0.0406(7) Uani 1 1 d . . . . .
F2C F 0.3036(3) 0.04552(15) 0.58610(14) 0.0395(7) Uani 1 1 d . . . . .
F3C F 0.1971(3) 0.0808(2) 0.51564(17) 0.0541(9) Uani 1 1 d . . . . .
F4C F 0.3417(2) 0.12285(16) 0.50878(14) 0.0408(8) Uani 1 1 d . . . . .
F5C F 0.1453(3) 0.1190(2) 0.60054(16) 0.0535(10) Uani 1 1 d . . . . .
F6C F 0.2908(3) 0.16045(17) 0.59360(15) 0.0433(8) Uani 1 1 d . . . . .
P1C P 0.24391(9) 0.12086(6) 0.55466(5) 0.0268(2) Uani 1 1 d . . . . .
F1D F 0.0955(3) 0.34627(18) 0.4045(2) 0.0623(12) Uani 1 1 d . . . . .
F2D F 0.0443(3) 0.51410(18) 0.40057(18) 0.0571(11) Uani 1 1 d . . . . .
F3D F 0.0605(4) 0.4199(2) 0.46930(16) 0.0644(11) Uani 1 1 d . . . . .
F4D F -0.0492(3) 0.4315(2) 0.4046(2) 0.0571(10) Uani 1 1 d . . . . .
F5D F 0.1904(3) 0.4278(2) 0.3987(3) 0.0814(17) Uani 1 1 d . . . . .
F6D F 0.0796(5) 0.4409(3) 0.33461(18) 0.0957(18) Uani 1 1 d . . . . .
P1D P 0.07016(10) 0.42980(6) 0.40130(6) 0.0300(2) Uani 1 1 d . . . . .
O1W O -0.1344(5) 0.0422(3) 0.3695(3) 0.0732(16) Uani 1 1 d . . . . .
H1W1 H -0.1195 -0.0030 0.3762 0.110 Uiso 1 1 d R U . . .
H1W2 H -0.2001 0.0542 0.3767 0.110 Uiso 1 1 d R U . . .
O2W O -0.3349(5) -0.0408(3) 0.2062(3) 0.0403(15) Uani 0.6 1 d . . P A 1
H2W1 H -0.2781 -0.0623 0.1894 0.060 Uiso 0.6 1 d R U P A 1
H2W2 H -0.3169 -0.0301 0.2358 0.060 Uiso 0.6 1 d R U P A 1
O2W' O -0.3018(9) -0.0273(7) 0.2902(5) 0.057(3) Uani 0.4 1 d . . P B 2
H2W3 H -0.2557 -0.0076 0.2705 0.086 Uiso 0.4 1 d R U P B 2
H2W4 H -0.3556 -0.0114 0.2720 0.086 Uiso 0.4 1 d R U P B 2
O3W O -0.1811(5) 0.0343(3) 0.2098(3) 0.0404(15) Uani 0.6 1 d . . P C 1
H3W1 H -0.1217 0.0163 0.2218 0.061 Uiso 0.6 1 d R U P C 1
H3W2 H -0.2196 0.0073 0.2268 0.061 Uiso 0.6 1 d R U P C 1
O3W' O -0.1342(10) 0.0357(5) 0.2594(5) 0.054(3) Uani 0.4 1 d . . P D 2
H3W3 H -0.1449 0.0534 0.2903 0.081 Uiso 0.4 1 d R U P D 2
H3W4 H -0.0726 0.0100 0.2592 0.081 Uiso 0.4 1 d R U P D 2
O4W O -0.2995(5) 0.0950(4) 0.3010(3) 0.0464(16) Uani 0.6 1 d . . P E 1
H4W1 H -0.3418 0.0685 0.3119 0.070 Uiso 0.6 1 d R U P E 1
H4W2 H -0.2412 0.0672 0.2932 0.070 Uiso 0.6 1 d R U P E 1
O5W O -0.0889(5) 0.0560(4) 0.4780(3) 0.110(3) Uani 1 1 d . . . . .
H5W1 H -0.0994 0.0580 0.4434 0.165 Uiso 1 1 d R U . . .
H5W2 H -0.0782 0.0122 0.4916 0.165 Uiso 1 1 d R U . . .

loop_
_atom_site_aniso_label
_atom_site_aniso_U_11
_atom_site_aniso_U_22
_atom_site_aniso_U_33
_atom_site_aniso_U_23
_atom_site_aniso_U_13
_atom_site_aniso_U_12
C1A 0.0283(19) 0.0194(16) 0.0146(17) -0.0009(13) -0.0030(14) -0.0067(14)
C2A 0.038(2) 0.0182(16) 0.0166(18) 0.0005(14) -0.0082(16) -0.0076(15)
C3A 0.036(2) 0.0191(17) 0.027(2) 0.0017(15) -0.0138(18) -0.0083(16)
C4A 0.0254(19) 0.0178(16) 0.025(2) 0.0000(14) -0.0074(15) -0.0082(14)
C5A 0.0225(18) 0.0169(15) 0.0187(18) 0.0013(13) -0.0070(14) -0.0065(13)
C6A 0.0236(18) 0.0202(16) 0.0164(17) 0.0017(13) -0.0017(14) -0.0061(14)
C7A 0.027(2) 0.027(2) 0.028(2) 0.0010(16) -0.0008(17) -0.0098(16)
C8A 0.035(2) 0.043(3) 0.024(2) -0.0003(19) 0.0072(19) -0.015(2)
C9A 0.037(2) 0.035(2) 0.019(2) -0.0037(17) 0.0041(17) -0.0104(19)
C10A 0.028(2) 0.0234(18) 0.0146(17) -0.0021(14) 0.0010(14) -0.0050(15)
C11A 0.029(2) 0.0235(17) 0.0129(17) -0.0024(14) -0.0020(14) -0.0070(15)
C12A 0.042(3) 0.034(2) 0.0160(19) -0.0057(17) -0.0004(18) -0.0098(19)
C13A 0.047(3) 0.037(2) 0.017(2) -0.0075(17) -0.0059(19) -0.014(2)
C14A 0.038(2) 0.034(2) 0.020(2) -0.0025(17) -0.0101(17) -0.0146(19)
C15A 0.030(2) 0.0254(18) 0.0175(18) -0.0021(15) -0.0054(15) -0.0077(15)
C16A 0.0229(19) 0.029(2) 0.025(2) -0.0107(16) -0.0022(16) -0.0019(15)
C17A 0.025(2) 0.044(3) 0.034(3) -0.014(2) 0.0067(19) -0.0075(19)
C18A 0.023(2) 0.044(3) 0.040(3) -0.005(2) 0.0068(19) -0.0151(19)
C19A 0.027(2) 0.031(2) 0.031(2) 0.0003(18) 0.0005(18) -0.0128(17)
C20A 0.0202(17) 0.0287(19) 0.0157(17) -0.0025(14) -0.0014(14) -0.0091(14)
C21A 0.0211(17) 0.0218(16) 0.0155(17) -0.0004(13) -0.0035(13) -0.0087(13)
C22A 0.029(2) 0.0216(17) 0.0170(18) 0.0006(14) -0.0034(15) -0.0109(15)
C23A 0.0275(19) 0.0162(15) 0.0133(16) 0.0004(12) -0.0032(14) -0.0075(13)
C24A 0.031(2) 0.0171(16) 0.0152(17) -0.0008(13) -0.0048(15) -0.0049(14)
C25A 0.035(2) 0.0187(17) 0.0181(19) -0.0027(14) -0.0001(16) -0.0063(15)
C26A 0.052(3) 0.0184(18) 0.020(2) -0.0030(15) -0.0013(19) -0.0017(18)
C27A 0.040(3) 0.026(2) 0.034(3) -0.0088(18) -0.005(2) 0.0033(18)
C28A 0.028(2) 0.029(2) 0.026(2) -0.0067(17) -0.0018(17) 0.0012(16)
C29A 0.039(3) 0.076(4) 0.020(2) -0.014(2) 0.006(2) -0.021(3)
C30A 0.046(3) 0.112(6) 0.019(2) -0.015(3) 0.012(2) -0.033(4)
C31A 0.039(3) 0.104(6) 0.026(3) 0.000(3) 0.010(2) -0.034(3)
C32A 0.031(2) 0.066(4) 0.024(2) 0.005(2) 0.0033(19) -0.025(2)
C33A 0.0237(19) 0.037(2) 0.0158(18) 0.0010(16) 0.0015(15) -0.0100(17)
C34A 0.0183(17) 0.0261(18) 0.0164(17) 0.0032(14) -0.0009(13) -0.0069(14)
C35A 0.0201(17) 0.0231(17) 0.0228(19) 0.0040(14) -0.0038(14) -0.0102(14)
C36A 0.0183(16) 0.0157(15) 0.0226(19) 0.0018(13) -0.0035(14) -0.0055(12)
C37A 0.0161(16) 0.0161(15) 0.0245(19) -0.0011(13) -0.0048(14) -0.0054(12)
C38A 0.0228(19) 0.0189(17) 0.032(2) -0.0041(15) -0.0053(16) -0.0050(14)
C39A 0.025(2) 0.0170(16) 0.042(3) -0.0072(16) -0.0122(18) -0.0038(14)
C40A 0.030(2) 0.0194(17) 0.031(2) -0.0094(16) -0.0110(17) -0.0012(15)
C41A 0.0231(18) 0.0173(16) 0.0217(19) -0.0061(14) -0.0067(14) -0.0014(13)
C42A 0.0176(16) 0.0225(16) 0.0142(16) -0.0010(13) -0.0010(13) -0.0053(13)
C43A 0.0165(17) 0.0278(19) 0.0218(19) -0.0010(15) -0.0017(14) -0.0038(14)
C44A 0.0196(17) 0.0260(18) 0.0193(19) -0.0015(15) -0.0005(14) 0.0010(14)
C45A 0.0220(18) 0.0177(16) 0.0186(18) -0.0021(13) -0.0014(14) -0.0010(13)
C46A 0.0188(16) 0.0150(14) 0.0128(15) -0.0001(12) -0.0024(12) -0.0020(12)
C47A 0.0180(16) 0.0167(15) 0.0114(15) -0.0014(12) -0.0016(12) -0.0039(12)
C48A 0.0257(18) 0.0167(15) 0.0119(16) 0.0001(12) -0.0016(13) -0.0059(13)
C49A 0.0270(19) 0.0192(16) 0.0155(17) -0.0019(13) -0.0027(14) -0.0095(14)
C50A 0.0207(17) 0.0225(16) 0.0145(16) 0.0003(13) -0.0036(13) -0.0095(13)
C51A 0.0188(16) 0.0184(15) 0.0114(15) -0.0010(12) -0.0016(12) -0.0082(12)
C52A 0.0170(16) 0.0189(15) 0.0145(16) -0.0006(12) -0.0019(12) -0.0037(12)
C53A 0.0177(17) 0.0270(18) 0.0195(18) -0.0022(15) -0.0012(14) -0.0050(14)
C54A 0.0186(17) 0.0288(19) 0.0199(19) -0.0009(15) 0.0005(14) -0.0008(14)
C55A 0.0208(18) 0.0224(17) 0.0165(17) -0.0013(14) 0.0020(14) 0.0013(14)
C56A 0.0208(17) 0.0177(15) 0.0148(16) -0.0002(13) -0.0008(13) -0.0013(13)
N1A 0.0254(16) 0.0179(14) 0.0180(16) 0.0010(12) -0.0051(13) -0.0053(12)
N2A 0.0249(16) 0.0162(13) 0.0141(14) 0.0011(11) -0.0021(12) -0.0048(11)
N3A 0.0298(17) 0.0196(14) 0.0123(14) -0.0016(11) -0.0025(12) -0.0047(12)
N4A 0.0233(16) 0.0260(16) 0.0157(15) -0.0046(12) -0.0042(12) -0.0076(13)
N5A 0.0205(15) 0.0210(14) 0.0129(14) 0.0010(11) -0.0034(11) -0.0050(12)
N6A 0.0218(15) 0.0167(13) 0.0125(14) -0.0013(11) -0.0016(11) -0.0062(11)
N7A 0.0271(17) 0.0223(15) 0.0153(15) -0.0028(12) -0.0011(13) -0.0045(13)
N8A 0.0262(18) 0.038(2) 0.0158(16) -0.0019(14) 0.0021(13) -0.0096(15)
N9A 0.0204(15) 0.0176(13) 0.0148(14) -0.0006(11) 0.0001(11) -0.0055(11)
N10A 0.0163(14) 0.0175(13) 0.0125(14) -0.0007(11) -0.0005(11) -0.0040(11)
N11A 0.0183(14) 0.0124(12) 0.0189(15) -0.0006(11) -0.0057(12) -0.0025(10)
N12A 0.0196(14) 0.0170(13) 0.0121(14) -0.0010(11) -0.0022(11) -0.0045(11)
N13A 0.0163(13) 0.0143(12) 0.0109(13) -0.0010(10) 0.0000(10) -0.0043(10)
N14A 0.0169(14) 0.0161(13) 0.0141(14) 0.0003(11) -0.0026(11) -0.0015(11)
Ru1A 0.01982(14) 0.01728(12) 0.01141(13) -0.00033(10) -0.00253(10) -0.00522(10)
Ru2A 0.01511(12) 0.01252(11) 0.01229(12) -0.00101(9) -0.00177(9) -0.00363(9)
Zn1A 0.0201(2) 0.01967(19) 0.0143(2) -0.00202(15) -0.00133(16) -0.00531(16)
Cl1A 0.0317(5) 0.0203(4) 0.0218(5) 0.0013(3) -0.0068(4) -0.0015(4)
Cl2A 0.0220(4) 0.0169(3) 0.0137(4) -0.0015(3) -0.0012(3) -0.0033(3)
C1B 0.026(2) 0.0277(19) 0.0190(19) -0.0005(15) -0.0025(15) -0.0057(15)
C2B 0.031(2) 0.030(2) 0.019(2) -0.0028(16) -0.0024(16) -0.0022(17)
C3B 0.036(2) 0.0244(19) 0.0187(19) -0.0040(15) -0.0064(16) -0.0038(16)
C4B 0.0265(19) 0.0219(17) 0.023(2) 0.0000(15) -0.0093(16) -0.0068(15)
C5B 0.0231(17) 0.0176(15) 0.0142(16) 0.0027(12) -0.0051(13) -0.0071(13)
C6B 0.0175(16) 0.0161(15) 0.0171(17) 0.0010(12) -0.0052(13) -0.0042(12)
C7B 0.0236(18) 0.0163(15) 0.0218(19) -0.0011(13) -0.0054(14) -0.0067(13)
C8B 0.0241(19) 0.0204(17) 0.0225(19) 0.0019(14) -0.0023(15) -0.0076(14)
C9B 0.0245(18) 0.0211(17) 0.0161(17) 0.0000(13) -0.0014(14) -0.0054(14)
C10B 0.0207(17) 0.0143(14) 0.0166(17) 0.0002(12) -0.0022(13) -0.0035(12)
C11B 0.0215(17) 0.0166(15) 0.0214(19) -0.0013(13) -0.0075(14) -0.0027(13)
C12B 0.0251(19) 0.0273(19) 0.022(2) -0.0059(16) -0.0043(15) -0.0025(15)
C13B 0.029(2) 0.030(2) 0.031(2) -0.0136(18) -0.0096(18) 0.0012(17)
C14B 0.036(2) 0.0193(17) 0.029(2) -0.0031(15) -0.0166(18) -0.0044(16)
C15B 0.028(2) 0.0175(16) 0.025(2) 0.0025(14) -0.0101(16) -0.0085(14)
C16B 0.026(2) 0.035(2) 0.028(2) -0.0018(18) -0.0046(17) -0.0080(17)
C17B 0.022(2) 0.050(3) 0.030(2) -0.004(2) -0.0005(18) -0.013(2)
C18B 0.030(2) 0.055(3) 0.026(2) 0.004(2) -0.0031(18) -0.022(2)
C19B 0.031(2) 0.040(2) 0.026(2) 0.0062(18) -0.0034(18) -0.0199(19)
C20B 0.0255(19) 0.030(2) 0.0169(18) 0.0018(15) -0.0043(15) -0.0113(16)
C21B 0.0252(19) 0.0257(18) 0.0177(18) 0.0042(14) -0.0061(14) -0.0122(15)
C22B 0.035(2) 0.0241(18) 0.021(2) 0.0049(15) -0.0095(16) -0.0144(16)
C23B 0.032(2) 0.0168(16) 0.0175(18) 0.0014(13) -0.0076(15) -0.0094(14)
C24B 0.038(2) 0.0167(16) 0.0176(18) -0.0009(13) -0.0073(16) -0.0066(15)
C25B 0.056(3) 0.0204(19) 0.027(2) 0.0002(16) -0.011(2) -0.0123(19)
C26B 0.070(4) 0.0158(18) 0.037(3) 0.0001(18) -0.014(3) -0.004(2)
C27B 0.053(3) 0.024(2) 0.037(3) -0.0046(19) -0.005(2) 0.005(2)
C28B 0.036(2) 0.029(2) 0.026(2) -0.0041(17) -0.0029(18) -0.0001(18)
C29B 0.031(2) 0.030(2) 0.021(2) -0.0065(16) -0.0021(16) -0.0045(17)
C30B 0.036(2) 0.037(2) 0.0147(19) -0.0043(17) 0.0041(17) -0.0041(19)
C31B 0.034(2) 0.037(2) 0.0168(19) 0.0030(17) 0.0031(17) -0.0081(19)
C32B 0.029(2) 0.033(2) 0.0183(19) 0.0025(16) 0.0006(16) -0.0127(17)
C33B 0.0224(18) 0.0204(16) 0.0160(17) -0.0011(13) -0.0031(14) -0.0022(13)
C34B 0.0182(16) 0.0190(15) 0.0149(16) 0.0009(13) -0.0037(13) -0.0054(13)
C35B 0.0237(18) 0.0180(16) 0.0179(17) -0.0001(13) -0.0037(14) -0.0075(13)
C36B 0.0218(17) 0.0152(15) 0.0176(17) -0.0011(12) -0.0050(13) -0.0046(12)
C37B 0.0200(17) 0.0187(16) 0.0184(18) -0.0024(13) -0.0053(13) -0.0040(13)
C38B 0.0264(19) 0.0178(16) 0.026(2) -0.0048(14) -0.0071(16) -0.0057(14)
C39B 0.029(2) 0.0186(17) 0.034(2) -0.0113(16) -0.0065(17) -0.0019(15)
C40B 0.036(2) 0.026(2) 0.026(2) -0.0151(17) 0.0012(18) -0.0045(17)
C41B 0.029(2) 0.0237(18) 0.0201(19) -0.0085(15) 0.0006(16) -0.0050(15)
C42B 0.0247(19) 0.030(2) 0.0173(18) -0.0008(15) -0.0041(15) -0.0061(15)
C43B 0.023(2) 0.042(2) 0.027(2) -0.0039(19) -0.0045(17) -0.0057(18)
C44B 0.027(2) 0.042(3) 0.020(2) -0.0004(18) -0.0012(16) 0.0019(18)
C45B 0.034(2) 0.0261(19) 0.019(2) 0.0000(15) -0.0024(16) 0.0020(17)
C46B 0.0263(19) 0.0230(17) 0.0125(16) -0.0018(13) -0.0027(14) -0.0016(14)
C47B 0.031(2) 0.0181(16) 0.0130(17) -0.0004(13) -0.0040(14) -0.0016(14)
C48B 0.042(2) 0.0159(16) 0.0193(19) -0.0013(14) -0.0055(17) -0.0005(16)
C49B 0.049(3) 0.0149(16) 0.020(2) 0.0006(14) -0.0068(18) -0.0058(16)
C50B 0.037(2) 0.0222(18) 0.022(2) -0.0010(15) -0.0063(17) -0.0105(16)
C51B 0.032(2) 0.0195(16) 0.0130(16) 0.0002(13) -0.0032(14) -0.0099(14)
C52B 0.0251(18) 0.0203(16) 0.0138(16) 0.0011(13) -0.0037(14) -0.0086(14)
C53B 0.027(2) 0.028(2) 0.031(2) 0.0008(17) -0.0045(17) -0.0124(16)
C54B 0.023(2) 0.034(2) 0.039(3) 0.000(2) -0.0007(18) -0.0096(17)
C55B 0.024(2) 0.030(2) 0.030(2) -0.0006(18) 0.0024(17) -0.0025(16)
C56B 0.0246(19) 0.0211(17) 0.0197(19) -0.0008(14) -0.0013(15) -0.0024(14)
N1B 0.0214(15) 0.0200(14) 0.0178(16) 0.0021(12) -0.0049(12) -0.0050(12)
N2B 0.0212(15) 0.0133(12) 0.0141(14) 0.0018(10) -0.0049(11) -0.0034(11)
N3B 0.0232(16) 0.0175(14) 0.0180(15) 0.0015(11) -0.0065(12) -0.0050(12)
N4B 0.0252(17) 0.0262(16) 0.0195(16) -0.0018(13) -0.0042(13) -0.0092(13)
N5B 0.0235(16) 0.0185(14) 0.0168(15) 0.0022(11) -0.0051(12) -0.0093(12)
N6B 0.0287(17) 0.0127(12) 0.0139(14) 0.0012(10) -0.0040(12) -0.0074(11)
N7B 0.0346(19) 0.0183(15) 0.0176(16) 0.0007(12) -0.0039(14) -0.0048(13)
N8B 0.0249(16) 0.0229(15) 0.0137(15) -0.0009(12) -0.0024(12) -0.0048(12)
N9B 0.0213(15) 0.0142(12) 0.0125(14) -0.0007(10) -0.0016(11) -0.0033(11)
N10B 0.0201(14) 0.0184(13) 0.0109(13) -0.0029(11) 0.0004(11) -0.0050(11)
N11B 0.0216(15) 0.0174(13) 0.0171(15) -0.0029(11) -0.0032(12) -0.0031(11)
N12B 0.0252(16) 0.0199(14) 0.0132(14) -0.0023(11) -0.0037(12) -0.0027(12)
N13B 0.0264(16) 0.0177(13) 0.0110(14) 0.0006(11) -0.0034(12) -0.0051(12)
N14B 0.0256(16) 0.0193(14) 0.0108(14) 0.0019(11) -0.0038(12) -0.0062(12)
Ru1B 0.01929(14) 0.01820(13) 0.01559(14) 0.00124(10) -0.00359(10) -0.00684(10)
Ru2B 0.01884(13) 0.01459(12) 0.01150(13) -0.00162(9) -0.00235(10) -0.00350(9)
Zn1B 0.0225(2) 0.01598(18) 0.0150(2) -0.00166(15) -0.00388(16) -0.00477(15)
Cl1B 0.0249(4) 0.0209(4) 0.0255(5) 0.0000(3) -0.0062(4) -0.0043(3)
Cl2B 0.0282(5) 0.0195(4) 0.0130(4) -0.0020(3) -0.0034(3) -0.0025(3)
F1A 0.0413(16) 0.0225(13) 0.0465(19) -0.0002(12) -0.0045(14) -0.0053(11)
F2A 0.066(2) 0.0265(14) 0.051(2) -0.0001(14) -0.0050(17) -0.0165(15)
F3A 0.0247(13) 0.0535(18) 0.0365(17) -0.0202(14) -0.0059(12) -0.0048(12)
F4A 0.0227(13) 0.0470(17) 0.0422(18) -0.0206(14) -0.0003(12) -0.0009(12)
F5A 0.0469(18) 0.0400(16) 0.0357(17) -0.0106(13) -0.0210(14) -0.0049(13)
F6A 0.0385(16) 0.0512(18) 0.0324(16) -0.0214(14) 0.0080(13) -0.0111(14)
P1A 0.0250(5) 0.0211(4) 0.0235(5) -0.0065(4) -0.0040(4) -0.0040(4)
F1B 0.0337(17) 0.054(2) 0.063(2) 0.0022(18) -0.0165(16) -0.0085(15)
F2B 0.0366(16) 0.0401(17) 0.048(2) -0.0025(14) -0.0115(14) -0.0006(13)
F3B 0.0307(18) 0.131(4) 0.073(3) 0.070(3) -0.0144(18) -0.029(2)
F4B 0.062(2) 0.0301(15) 0.047(2) -0.0049(14) -0.0048(17) 0.0001(15)
F5B 0.0334(18) 0.090(3) 0.060(3) -0.026(2) 0.0137(17) -0.0147(19)
F6B 0.078(3) 0.0231(16) 0.218(7) -0.014(3) -0.101(4) 0.0023(17)
P1B 0.0208(5) 0.0250(5) 0.0517(8) 0.0045(5) -0.0057(5) -0.0071(4)
F1C 0.0336(15) 0.0370(16) 0.0420(18) -0.0025(13) -0.0026(13) 0.0056(12)
F2C 0.0482(18) 0.0275(14) 0.0387(17) -0.0024(12) -0.0049(14) -0.0030(12)
F3C 0.073(3) 0.054(2) 0.048(2) -0.0098(17) -0.0211(19) -0.0293(19)
F4C 0.0357(16) 0.0378(16) 0.0387(17) -0.0022(13) 0.0103(13) 0.0000(12)
F5C 0.0377(18) 0.069(2) 0.042(2) 0.0020(17) 0.0120(15) -0.0070(16)
F6C 0.062(2) 0.0353(16) 0.0386(18) -0.0111(13) -0.0145(15) -0.0131(15)
P1C 0.0258(5) 0.0271(5) 0.0271(6) -0.0069(4) 0.0000(4) -0.0049(4)
F1D 0.050(2) 0.0319(17) 0.109(4) -0.019(2) -0.013(2) -0.0085(15)
F2D 0.073(3) 0.0310(16) 0.062(3) -0.0058(16) 0.016(2) -0.0150(16)
F3D 0.096(3) 0.073(3) 0.0314(19) 0.0048(18) -0.017(2) -0.036(2)
F4D 0.0360(18) 0.060(2) 0.080(3) -0.017(2) -0.0157(18) -0.0090(16)
F5D 0.038(2) 0.064(3) 0.156(5) -0.050(3) 0.007(3) -0.0243(19)
F6D 0.151(5) 0.110(4) 0.025(2) -0.013(2) 0.003(3) -0.033(4)
P1D 0.0355(6) 0.0256(5) 0.0304(6) -0.0006(4) -0.0055(5) -0.0113(5)
O1W 0.082(4) 0.048(3) 0.095(5) 0.008(3) -0.034(3) -0.024(3)
O2W 0.051(4) 0.027(3) 0.038(4) -0.002(2) 0.006(3) -0.009(3)
O2W' 0.042(6) 0.068(8) 0.056(7) 0.004(6) -0.013(5) -0.007(5)
O3W 0.038(3) 0.034(3) 0.047(4) 0.000(3) -0.008(3) -0.008(3)
O3W' 0.071(8) 0.029(5) 0.053(7) -0.004(4) 0.026(6) -0.014(5)
O4W 0.042(4) 0.046(4) 0.054(4) -0.008(3) -0.010(3) -0.012(3)
O5W 0.103(5) 0.146(7) 0.040(3) -0.009(4) -0.002(3) 0.040(5)

loop_
_atom_type_symbol
_atom_type_description
_atom_type_scat_dispersion_real
_atom_type_scat_dispersion_imag
_atom_type_scat_source
C C 0.0033 0.0016 'International Tables Vol C Tables 4.2.6.8 and 6.1.1.4'
H H 0.0000 0.0000 'International Tables Vol C Tables 4.2.6.8 and 6.1.1.4'
N N 0.0061 0.0033 'International Tables Vol C Tables 4.2.6.8 and 6.1.1.4'
O O 0.0106 0.0060 'International Tables Vol C Tables 4.2.6.8 and 6.1.1.4'
F F 0.0171 0.0103 'International Tables Vol C Tables 4.2.6.8 and 6.1.1.4'
P P 0.1023 0.0942 'International Tables Vol C Tables 4.2.6.8 and 6.1.1.4'
Cl Cl 0.1484 0.1585 'International Tables Vol C Tables 4.2.6.8 and 6.1.1.4'
Zn Zn 0.2839 1.4301 'International Tables Vol C Tables 4.2.6.8 and 6.1.1.4'
Ru Ru -1.2594 0.8363 'International Tables Vol C Tables 4.2.6.8 and 6.1.1.4'

loop_
_geom_angle_atom_site_label_1
_geom_angle_atom_site_label_2
_geom_angle_atom_site_label_3
_geom_angle
N1A C1A C2A 123.4(4)
C3A C2A C1A 118.7(4)
C2A C3A C4A 118.9(4)
C3A C4A C5A 119.8(4)
N1A C5A C4A 121.2(4)
N1A C5A C6A 114.5(3)
C4A C5A C6A 124.3(4)
N2A C6A C7A 119.3(4)
N2A C6A C5A 113.0(3)
C7A C6A C5A 127.7(4)
C6A C7A C8A 119.3(4)
C9A C8A C7A 120.1(4)
C10A C9A C8A 118.9(4)
N2A C10A C9A 119.8(4)
N2A C10A C11A 113.4(4)
C9A C10A C11A 126.8(4)
N3A C11A C12A 120.8(4)
N3A C11A C10A 115.0(4)
C12A C11A C10A 124.2(4)
C11A C12A C13A 119.1(4)
C14A C13A C12A 119.6(4)
C13A C14A C15A 119.2(4)
N3A C15A C14A 121.8(4)
N4A C16A C17A 121.9(4)
C18A C17A C16A 119.7(4)
C17A C18A C19A 119.7(4)
C18A C19A C20A 118.3(4)
N4A C20A C19A 122.2(4)
N4A C20A C21A 113.6(3)
C19A C20A C21A 124.2(4)
N5A C21A C22A 110.1(3)
N5A C21A C20A 115.0(3)
C22A C21A C20A 134.7(4)
C23A C22A C21A 103.7(3)
N6A C23A C22A 110.6(3)
N6A C23A C24A 116.7(3)
C22A C23A C24A 132.6(4)
N7A C24A C25A 121.2(4)
N7A C24A C23A 114.8(3)
C25A C24A C23A 124.0(4)
C26A C25A C24A 117.9(4)
C27A C26A C25A 120.9(4)
C26A C27A C28A 118.1(4)
N7A C28A C27A 121.8(5)
N8A C29A C30A 121.7(6)
C31A C30A C29A 118.7(5)
C30A C31A C32A 120.0(5)
C33A C32A C31A 118.2(6)
N8A C33A C32A 121.2(4)
N8A C33A C34A 115.2(4)
C32A C33A C34A 123.6(5)
N9A C34A C35A 110.7(4)
N9A C34A C33A 117.5(4)
C35A C34A C33A 131.8(4)
C34A C35A C36A 103.5(3)
N10A C36A C35A 110.7(4)
N10A C36A C37A 116.3(3)
C35A C36A C37A 132.8(4)
N11A C37A C38A 122.4(4)
N11A C37A C36A 113.8(3)
C38A C37A C36A 123.9(4)
C39A C38A C37A 118.6(4)
C40A C39A C38A 119.5(4)
C39A C40A C41A 118.6(4)
N11A C41A C40A 123.2(4)
N12A C42A C43A 123.0(4)
C42A C43A C44A 118.5(4)
C45A C44A C43A 119.3(4)
C44A C45A C46A 119.2(4)
N12A C46A C45A 121.5(4)
N12A C46A C47A 115.5(3)
C45A C46A C47A 123.0(3)
N13A C47A C48A 120.4(3)
N13A C47A C46A 112.4(3)
C48A C47A C46A 127.2(3)
C49A C48A C47A 119.0(4)
C48A C49A C50A 120.5(4)
C51A C50A C49A 118.5(4)
N13A C51A C50A 120.7(3)
N13A C51A C52A 112.8(3)
C50A C51A C52A 126.5(3)
N14A C52A C53A 121.4(4)
N14A C52A C51A 115.2(3)
C53A C52A C51A 123.4(4)
C52A C53A C54A 119.3(4)
C55A C54A C53A 118.8(4)
C56A C55A C54A 119.3(4)
N14A C56A C55A 122.2(4)
C1A N1A C5A 118.1(4)
C1A N1A Ru1A 128.0(3)
C5A N1A Ru1A 113.6(3)
C6A N2A C10A 122.7(4)
C6A N2A Ru1A 119.4(3)
C10A N2A Ru1A 117.9(3)
C15A N3A C11A 119.4(4)
C15A N3A Ru1A 127.8(3)
C11A N3A Ru1A 112.7(3)
C16A N4A C20A 118.2(4)
C16A N4A Ru1A 128.0(3)
C20A N4A Ru1A 113.5(3)
N6A N5A C21A 107.9(3)
N6A N5A Ru1A 134.0(2)
C21A N5A Ru1A 115.3(3)
N5A N6A C23A 107.7(3)
N5A N6A Zn1A 135.3(3)
C23A N6A Zn1A 111.0(3)
C28A N7A C24A 119.9(4)
C28A N7A Zn1A 128.6(3)
C24A N7A Zn1A 111.4(3)
C29A N8A C33A 120.1(4)
C29A N8A Zn1A 128.3(4)
C33A N8A Zn1A 111.6(3)
N10A N9A C34A 107.8(3)
N10A N9A Zn1A 140.6(3)
C34A N9A Zn1A 110.8(3)
N9A N10A C36A 107.2(3)
N9A N10A Ru2A 133.6(2)
C36A N10A Ru2A 114.8(3)
C41A N11A C37A 117.5(3)
C41A N11A Ru2A 127.1(3)
C37A N11A Ru2A 115.3(3)
C42A N12A C46A 118.4(3)
C42A N12A Ru2A 128.5(3)
C46A N12A Ru2A 113.0(2)
C51A N13A C47A 121.1(3)
C51A N13A Ru2A 118.8(2)
C47A N13A Ru2A 119.4(3)
C56A N14A C52A 118.7(3)
C56A N14A Ru2A 128.0(3)
C52A N14A Ru2A 113.2(2)
N2A Ru1A N5A 96.05(13)
N2A Ru1A N3A 80.51(14)
N5A Ru1A N3A 86.74(14)
N2A Ru1A N1A 79.38(14)
N5A Ru1A N1A 97.94(14)
N3A Ru1A N1A 159.72(14)
N2A Ru1A N4A 172.24(14)
N5A Ru1A N4A 77.47(13)
N3A Ru1A N4A 94.72(14)
N1A Ru1A N4A 105.56(14)
N2A Ru1A Cl1A 91.40(10)
N5A Ru1A Cl1A 171.02(10)
N3A Ru1A Cl1A 89.57(10)
N1A Ru1A Cl1A 88.33(10)
N4A Ru1A Cl1A 94.70(10)
N13A Ru2A N10A 102.37(13)
N13A Ru2A N14A 79.72(13)
N10A Ru2A N14A 101.66(12)
N13A Ru2A N12A 79.22(13)
N10A Ru2A N12A 83.59(12)
N14A Ru2A N12A 158.93(13)
N13A Ru2A N11A 178.78(12)
N10A Ru2A N11A 77.53(13)
N14A Ru2A N11A 99.10(12)
N12A Ru2A N11A 101.96(12)
N13A Ru2A Cl2A 87.87(9)
N10A Ru2A Cl2A 167.19(10)
N14A Ru2A Cl2A 87.61(9)
N12A Ru2A Cl2A 90.91(9)
N11A Ru2A Cl2A 92.40(9)
N6A Zn1A N9A 126.38(13)
N6A Zn1A N8A 131.94(15)
N9A Zn1A N8A 84.14(15)
N6A Zn1A N7A 83.48(14)
N9A Zn1A N7A 126.27(14)
N8A Zn1A N7A 108.90(15)
N1B C1B C2B 122.6(4)
C3B C2B C1B 119.6(4)
C2B C3B C4B 118.3(4)
C5B C4B C3B 119.9(4)
N1B C5B C4B 121.3(4)
N1B C5B C6B 114.9(3)
C4B C5B C6B 123.7(4)
N2B C6B C7B 120.3(4)
N2B C6B C5B 112.4(3)
C7B C6B C5B 127.3(4)
C8B C7B C6B 119.1(4)
C7B C8B C9B 120.3(4)
C10B C9B C8B 118.4(4)
N2B C10B C9B 121.0(4)
N2B C10B C11B 112.2(3)
C9B C10B C11B 126.7(4)
N3B C11B C12B 121.4(4)
N3B C11B C10B 115.5(4)
C12B C11B C10B 123.0(4)
C11B C12B C13B 119.4(4)
C14B C13B C12B 119.1(4)
C13B C14B C15B 118.9(4)
N3B C15B C14B 123.0(4)
N4B C16B C17B 122.2(5)
C16B C17B C18B 119.7(5)
C19B C18B C17B 118.7(4)
C18B C19B C20B 118.4(5)
N4B C20B C19B 123.2(4)
N4B C20B C21B 113.3(4)
C19B C20B C21B 123.5(4)
N5B C21B C22B 110.1(4)
N5B C21B C20B 116.4(4)
C22B C21B C20B 133.4(4)
C23B C22B C21B 103.4(3)
N6B C23B C22B 110.7(4)
N6B C23B C24B 117.5(4)
C22B C23B C24B 131.8(4)
N7B C24B C25B 120.9(4)
N7B C24B C23B 115.5(3)
C25B C24B C23B 123.5(4)
C26B C25B C24B 118.5(5)
C25B C26B C27B 120.7(5)
C26B C27B C28B 118.3(5)
N7B C28B C27B 121.6(5)
N8B C29B C30B 121.5(4)
C31B C30B C29B 119.1(4)
C30B C31B C32B 120.1(4)
C31B C32B C33B 118.3(4)
N8B C33B C32B 121.3(4)
N8B C33B C34B 114.8(3)
C32B C33B C34B 123.9(4)
N9B C34B C35B 110.4(3)
N9B C34B C33B 116.5(3)
C35B C34B C33B 133.1(4)
C34B C35B C36B 103.7(3)
N10B C36B C35B 110.0(3)
N10B C36B C37B 115.9(3)
C35B C36B C37B 134.1(4)
N11B C37B C38B 122.9(4)
N11B C37B C36B 112.9(3)
C38B C37B C36B 124.1(4)
C37B C38B C39B 118.8(4)
C40B C39B C38B 118.7(4)
C39B C40B C41B 119.4(4)
N11B C41B C40B 122.7(4)
N12B C42B C43B 122.7(4)
C42B C43B C44B 118.5(5)
C45B C44B C43B 119.2(4)
C44B C45B C46B 119.9(4)
N12B C46B C45B 120.9(4)
N12B C46B C47B 115.4(4)
C45B C46B C47B 123.7(4)
N13B C47B C48B 120.6(4)
N13B C47B C46B 112.6(3)
C48B C47B C46B 126.8(4)
C49B C48B C47B 118.7(4)
C48B C49B C50B 121.0(4)
C49B C50B C51B 118.2(4)
N13B C51B C50B 120.3(4)
N13B C51B C52B 113.5(3)
C50B C51B C52B 126.1(4)
N14B C52B C53B 122.3(4)
N14B C52B C51B 114.1(3)
C53B C52B C51B 123.5(4)
C52B C53B C54B 119.3(4)
C53B C54B C55B 118.9(4)
C56B C55B C54B 119.4(4)
N14B C56B C55B 122.3(4)
C1B N1B C5B 118.2(4)
C1B N1B Ru1B 128.0(3)
C5B N1B Ru1B 113.6(3)
C10B N2B C6B 120.9(3)
C10B N2B Ru1B 119.0(3)
C6B N2B Ru1B 119.5(3)
C15B N3B C11B 118.1(4)
C15B N3B Ru1B 128.7(3)
C11B N3B Ru1B 113.1(3)
C16B N4B C20B 117.7(4)
C16B N4B Ru1B 126.5(3)
C20B N4B Ru1B 115.8(3)
N6B N5B C21B 108.1(3)
N6B N5B Ru1B 134.0(2)
C21B N5B Ru1B 115.1(3)
N5B N6B C23B 107.6(3)
N5B N6B Zn1B 139.3(3)
C23B N6B Zn1B 110.5(3)
C28B N7B C24B 120.0(4)
C28B N7B Zn1B 129.5(3)
C24B N7B Zn1B 110.3(3)
C29B N8B C33B 119.7(4)
C29B N8B Zn1B 128.4(3)
C33B N8B Zn1B 111.8(3)
N10B N9B C34B 107.6(3)
N10B N9B Zn1B 137.8(3)
C34B N9B Zn1B 110.9(3)
N9B N10B C36B 108.2(3)
N9B N10B Ru2B 132.8(2)
C36B N10B Ru2B 115.5(3)
C41B N11B C37B 117.5(3)
C41B N11B Ru2B 126.5(3)
C37B N11B Ru2B 115.9(3)
C42B N12B C46B 118.8(4)
C42B N12B Ru2B 128.2(3)
C46B N12B Ru2B 112.9(3)
C51B N13B C47B 121.1(3)
C51B N13B Ru2B 119.1(3)
C47B N13B Ru2B 119.2(3)
C56B N14B C52B 117.8(4)
C56B N14B Ru2B 127.4(3)
C52B N14B Ru2B 113.7(3)
N2B Ru1B N5B 100.70(13)
N2B Ru1B N1B 79.44(14)
N5B Ru1B N1B 98.25(13)
N2B Ru1B N3B 79.79(14)
N5B Ru1B N3B 86.54(13)
N1B Ru1B N3B 159.20(14)
N2B Ru1B N4B 178.43(14)
N5B Ru1B N4B 77.80(14)
N1B Ru1B N4B 101.18(14)
N3B Ru1B N4B 99.61(14)
N2B Ru1B Cl1B 88.55(9)
N5B Ru1B Cl1B 168.85(10)
N1B Ru1B Cl1B 89.50(10)
N3B Ru1B Cl1B 89.02(9)
N4B Ru1B Cl1B 92.89(10)
N13B Ru2B N10B 100.36(13)
N13B Ru2B N14B 79.50(14)
N10B Ru2B N14B 101.71(13)
N13B Ru2B N12B 79.73(14)
N10B Ru2B N12B 84.74(13)
N14B Ru2B N12B 159.05(13)
N13B Ru2B N11B 177.40(13)
N10B Ru2B N11B 77.05(13)
N14B Ru2B N11B 100.69(13)
N12B Ru2B N11B 100.19(13)
N13B Ru2B Cl2B 88.69(10)
N10B Ru2B Cl2B 169.56(10)
N14B Ru2B Cl2B 84.93(9)
N12B Ru2B Cl2B 91.86(9)
N11B Ru2B Cl2B 93.91(10)
N6B Zn1B N9B 124.12(14)
N6B Zn1B N8B 130.01(14)
N9B Zn1B N8B 83.47(14)
N6B Zn1B N7B 84.15(14)
N9B Zn1B N7B 128.99(14)
N8B Zn1B N7B 111.37(15)
F4A P1A F2A 90.02(19)
F4A P1A F1A 90.52(18)
F2A P1A F1A 179.3(2)
F4A P1A F3A 89.95(17)
F2A P1A F3A 90.5(2)
F1A P1A F3A 89.98(18)
F4A P1A F5A 89.96(18)
F2A P1A F5A 90.32(19)
F1A P1A F5A 89.22(18)
F3A P1A F5A 179.2(2)
F4A P1A F6A 179.38(19)
F2A P1A F6A 89.48(19)
F1A P1A F6A 89.98(18)
F3A P1A F6A 89.68(17)
F5A P1A F6A 90.43(18)
F6B P1B F3B 91.2(3)
F6B P1B F1B 89.8(2)
F3B P1B F1B 90.5(2)
F6B P1B F4B 178.7(3)
F3B P1B F4B 89.7(3)
F1B P1B F4B 91.0(2)
F6B P1B F5B 90.7(3)
F3B P1B F5B 178.0(3)
F1B P1B F5B 90.0(2)
F4B P1B F5B 88.3(2)
F6B P1B F2B 90.4(2)
F3B P1B F2B 89.9(2)
F1B P1B F2B 179.5(2)
F4B P1B F2B 88.8(2)
F5B P1B F2B 89.6(2)
F4C P1C F6C 89.5(2)
F4C P1C F5C 179.7(2)
F6C P1C F5C 90.7(2)
F4C P1C F3C 90.5(2)
F6C P1C F3C 179.7(2)
F5C P1C F3C 89.4(2)
F4C P1C F1C 89.58(17)
F6C P1C F1C 90.67(19)
F5C P1C F1C 90.24(19)
F3C P1C F1C 89.6(2)
F4C P1C F2C 90.44(17)
F6C P1C F2C 90.25(18)
F5C P1C F2C 89.74(19)
F3C P1C F2C 89.5(2)
F1C P1C F2C 179.1(2)
F6D P1D F4D 91.4(3)
F6D P1D F1D 91.9(3)
F4D P1D F1D 88.9(2)
F6D P1D F5D 89.2(3)
F4D P1D F5D 179.4(3)
F1D P1D F5D 90.9(2)
F6D P1D F3D 179.0(3)
F4D P1D F3D 88.8(2)
F1D P1D F3D 89.0(3)
F5D P1D F3D 90.6(3)
F6D P1D F2D 90.2(3)
F4D P1D F2D 91.1(2)
F1D P1D F2D 177.9(3)
F5D P1D F2D 89.1(2)
F3D P1D F2D 88.9(2)

loop_
_geom_bond_atom_site_label_1
_geom_bond_atom_site_label_2
_geom_bond_distance
C1A N1A 1.328(5)
C1A C2A 1.386(6)
C2A C3A 1.382(6)
C3A C4A 1.382(6)
C4A C5A 1.384(6)
C5A N1A 1.374(5)
C5A C6A 1.467(6)
C6A N2A 1.346(5)
C6A C7A 1.391(6)
C7A C8A 1.394(7)
C8A C9A 1.388(7)
C9A C10A 1.387(6)
C10A N2A 1.353(5)
C10A C11A 1.469(6)
C11A N3A 1.370(5)
C11A C12A 1.382(6)
C12A C13A 1.393(7)
C13A C14A 1.369(7)
C14A C15A 1.388(6)
C15A N3A 1.336(6)
C16A N4A 1.343(5)
C16A C17A 1.385(6)
C17A C18A 1.377(7)
C18A C19A 1.383(7)
C19A C20A 1.391(6)
C20A N4A 1.371(5)
C20A C21A 1.448(6)
C21A N5A 1.361(5)
C21A C22A 1.400(5)
C22A C23A 1.384(6)
C23A N6A 1.363(5)
C23A C24A 1.463(6)
C24A N7A 1.343(6)
C24A C25A 1.396(5)
C25A C26A 1.381(6)
C26A C27A 1.377(8)
C27A C28A 1.382(7)
C28A N7A 1.343(5)
C29A N8A 1.338(6)
C29A C30A 1.387(8)
C30A C31A 1.382(10)
C31A C32A 1.394(8)
C32A C33A 1.393(6)
C33A N8A 1.354(6)
C33A C34A 1.462(6)
C34A N9A 1.365(5)
C34A C35A 1.375(6)
C35A C36A 1.388(6)
C36A N10A 1.364(5)
C36A C37A 1.455(6)
C37A N11A 1.356(5)
C37A C38A 1.394(5)
C38A C39A 1.383(7)
C39A C40A 1.374(7)
C40A C41A 1.391(6)
C41A N11A 1.340(5)
C42A N12A 1.332(5)
C42A C43A 1.386(5)
C43A C44A 1.386(6)
C44A C45A 1.384(6)
C45A C46A 1.384(5)
C46A N12A 1.370(5)
C46A C47A 1.463(5)
C47A N13A 1.356(5)
C47A C48A 1.388(5)
C48A C49A 1.386(6)
C49A C50A 1.392(6)
C50A C51A 1.390(5)
C51A N13A 1.355(5)
C51A C52A 1.472(5)
C52A N14A 1.366(5)
C52A C53A 1.386(5)
C53A C54A 1.391(6)
C54A C55A 1.388(6)
C55A C56A 1.382(5)
C56A N14A 1.346(5)
N1A Ru1A 2.061(4)
N2A Ru1A 1.950(3)
N3A Ru1A 2.053(4)
N4A Ru1A 2.100(3)
N5A N6A 1.357(5)
N5A Ru1A 2.013(3)
N6A Zn1A 1.957(3)
N7A Zn1A 2.031(3)
N8A Zn1A 2.012(4)
N9A N10A 1.349(5)
N9A Zn1A 1.976(4)
N10A Ru2A 2.057(3)
N11A Ru2A 2.115(3)
N12A Ru2A 2.078(3)
N13A Ru2A 1.956(3)
N14A Ru2A 2.070(3)
Ru1A Cl1A 2.4210(10)
Ru2A Cl2A 2.4041(9)
C1B N1B 1.337(5)
C1B C2B 1.387(7)
C2B C3B 1.376(7)
C3B C4B 1.396(6)
C4B C5B 1.377(6)
C5B N1B 1.376(5)
C5B C6B 1.463(5)
C6B N2B 1.356(5)
C6B C7B 1.391(5)
C7B C8B 1.387(6)
C8B C9B 1.390(6)
C9B C10B 1.390(5)
C10B N2B 1.352(5)
C10B C11B 1.474(6)
C11B N3B 1.359(5)
C11B C12B 1.387(6)
C12B C13B 1.391(7)
C13B C14B 1.366(7)
C14B C15B 1.389(6)
C15B N3B 1.340(5)
C16B N4B 1.354(6)
C16B C17B 1.380(6)
C17B C18B 1.394(8)
C18B C19B 1.387(7)
C19B C20B 1.394(6)
C20B N4B 1.354(5)
C20B C21B 1.452(6)
C21B N5B 1.360(5)
C21B C22B 1.402(6)
C22B C23B 1.380(6)
C23B N6B 1.366(5)
C23B C24B 1.453(6)
C24B N7B 1.352(6)
C24B C25B 1.399(6)
C25B C26B 1.367(8)
C26B C27B 1.381(9)
C27B C28B 1.390(7)
C28B N7B 1.337(6)
C29B N8B 1.349(5)
C29B C30B 1.385(6)
C30B C31B 1.375(7)
C31B C32B 1.388(6)
C32B C33B 1.401(6)
C33B N8B 1.351(5)
C33B C34B 1.460(5)
C34B N9B 1.368(5)
C34B C35B 1.380(5)
C35B C36B 1.395(5)
C36B N10B 1.358(5)
C36B C37B 1.447(5)
C37B N11B 1.357(5)
C37B C38B 1.384(5)
C38B C39B 1.389(6)
C39B C40B 1.382(7)
C40B C41B 1.387(6)
C41B N11B 1.342(5)
C42B N12B 1.342(6)
C42B C43B 1.385(6)
C43B C44B 1.396(7)
C44B C45B 1.373(7)
C45B C46B 1.393(6)
C46B N12B 1.364(5)
C46B C47B 1.471(6)
C47B N13B 1.358(5)
C47B C48B 1.385(6)
C48B C49B 1.377(7)
C49B C50B 1.387(7)
C50B C51B 1.401(6)
C51B N13B 1.348(5)
C51B C52B 1.470(6)
C52B N14B 1.369(5)
C52B C53B 1.379(6)
C53B C54B 1.382(7)
C54B C55B 1.392(7)
C55B C56B 1.382(6)
C56B N14B 1.352(5)
N1B Ru1B 2.055(4)
N2B Ru1B 1.949(3)
N3B Ru1B 2.064(4)
N4B Ru1B 2.096(4)
N5B N6B 1.347(5)
N5B Ru1B 2.041(3)
N6B Zn1B 1.961(4)
N7B Zn1B 2.039(3)
N8B Zn1B 2.014(3)
N9B N10B 1.344(4)
N9B Zn1B 1.966(3)
N10B Ru2B 2.039(3)
N11B Ru2B 2.103(3)
N12B Ru2B 2.076(3)
N13B Ru2B 1.945(3)
N14B Ru2B 2.068(3)
Ru1B Cl1B 2.4073(10)
Ru2B Cl2B 2.4063(10)
F1A P1A 1.598(3)
F2A P1A 1.598(3)
F3A P1A 1.599(3)
F4A P1A 1.592(3)
F5A P1A 1.600(3)
F6A P1A 1.607(3)
F1B P1B 1.593(4)
F2B P1B 1.610(4)
F3B P1B 1.576(4)
F4B P1B 1.594(3)
F5B P1B 1.598(4)
F6B P1B 1.568(4)
F1C P1C 1.603(3)
F2C P1C 1.606(3)
F3C P1C 1.598(4)
F4C P1C 1.590(3)
F5C P1C 1.597(3)
F6C P1C 1.590(3)
F1D P1D 1.585(4)
F2D P1D 1.607(4)
F3D P1D 1.594(4)
F4D P1D 1.578(4)
F5D P1D 1.590(4)
F6D P1D 1.562(4)

loop_
_geom_torsion_atom_site_label_1
_geom_torsion_atom_site_label_2
_geom_torsion_atom_site_label_3
_geom_torsion_atom_site_label_4
_geom_torsion
N1A C1A C2A C3A -0.4(6)
C1A C2A C3A C4A -0.7(6)
C2A C3A C4A C5A 0.9(6)
C3A C4A C5A N1A 0.0(6)
C3A C4A C5A C6A -177.8(4)
N1A C5A C6A N2A -1.4(5)
C4A C5A C6A N2A 176.6(4)
N1A C5A C6A C7A -179.9(4)
C4A C5A C6A C7A -1.9(7)
N2A C6A C7A C8A 1.0(6)
C5A C6A C7A C8A 179.4(4)
C6A C7A C8A C9A -0.3(7)
C7A C8A C9A C10A -0.3(8)
C8A C9A C10A N2A 0.3(7)
C8A C9A C10A C11A -177.6(4)
N2A C10A C11A N3A -5.4(5)
C9A C10A C11A N3A 172.7(4)
N2A C10A C11A C12A 176.3(4)
C9A C10A C11A C12A -5.7(7)
N3A C11A C12A C13A -1.3(7)
C10A C11A C12A C13A 177.0(4)
C11A C12A C13A C14A -1.4(7)
C12A C13A C14A C15A 2.6(7)
C13A C14A C15A N3A -1.2(7)
N4A C16A C17A C18A 0.7(8)
C16A C17A C18A C19A -2.2(9)
C17A C18A C19A C20A 1.0(8)
C18A C19A C20A N4A 1.8(7)
C18A C19A C20A C21A -175.0(5)
N4A C20A C21A N5A -5.0(5)
C19A C20A C21A N5A 172.0(4)
N4A C20A C21A C22A 179.5(4)
C19A C20A C21A C22A -3.5(8)
N5A C21A C22A C23A -1.1(5)
C20A C21A C22A C23A 174.5(5)
C21A C22A C23A N6A 1.0(5)
C21A C22A C23A C24A -174.7(4)
N6A C23A C24A N7A -14.6(5)
C22A C23A C24A N7A 160.9(4)
N6A C23A C24A C25A 166.3(4)
C22A C23A C24A C25A -18.2(7)
N7A C24A C25A C26A -0.1(6)
C23A C24A C25A C26A 179.0(4)
C24A C25A C26A C27A 0.9(7)
C25A C26A C27A C28A -0.6(7)
C26A C27A C28A N7A -0.6(8)
N8A C29A C30A C31A 2.0(11)
C29A C30A C31A C32A -2.3(12)
C30A C31A C32A C33A 1.2(10)
C31A C32A C33A N8A 0.3(8)
C31A C32A C33A C34A -178.2(5)
N8A C33A C34A N9A -6.8(6)
C32A C33A C34A N9A 171.7(5)
N8A C33A C34A C35A 175.0(4)
C32A C33A C34A C35A -6.5(8)
N9A C34A C35A C36A -0.4(5)
C33A C34A C35A C36A 177.8(4)
C34A C35A C36A N10A 0.3(4)
C34A C35A C36A C37A -175.2(4)
N10A C36A C37A N11A -9.0(5)
C35A C36A C37A N11A 166.3(4)
N10A C36A C37A C38A 171.6(4)
C35A C36A C37A C38A -13.2(7)
N11A C37A C38A C39A 1.0(6)
C36A C37A C38A C39A -179.6(4)
C37A C38A C39A C40A 1.9(6)
C38A C39A C40A C41A -2.0(6)
C39A C40A C41A N11A -0.8(6)
N12A C42A C43A C44A -1.2(6)
C42A C43A C44A C45A 1.5(6)
C43A C44A C45A C46A -0.5(6)
C44A C45A C46A N12A -0.9(6)
C44A C45A C46A C47A -179.7(4)
N12A C46A C47A N13A -7.3(5)
C45A C46A C47A N13A 171.6(3)
N12A C46A C47A C48A 170.4(4)
C45A C46A C47A C48A -10.8(6)
N13A C47A C48A C49A 0.0(5)
C46A C47A C48A C49A -177.5(4)
C47A C48A C49A C50A 0.8(6)
C48A C49A C50A C51A -0.7(6)
C49A C50A C51A N13A 0.0(6)
C49A C50A C51A C52A 176.7(4)
N13A C51A C52A N14A 4.4(5)
C50A C51A C52A N14A -172.5(4)
N13A C51A C52A C53A -176.0(4)
C50A C51A C52A C53A 7.1(6)
N14A C52A C53A C54A 0.4(6)
C51A C52A C53A C54A -179.2(4)
C52A C53A C54A C55A 3.1(6)
C53A C54A C55A C56A -3.2(6)
C54A C55A C56A N14A -0.3(6)
C2A C1A N1A C5A 1.4(6)
C2A C1A N1A Ru1A 174.3(3)
C4A C5A N1A C1A -1.1(6)
C6A C5A N1A C1A 176.9(3)
C4A C5A N1A Ru1A -175.1(3)
C6A C5A N1A Ru1A 3.0(4)
C7A C6A N2A C10A -1.0(6)
C5A C6A N2A C10A -179.6(3)
C7A C6A N2A Ru1A 177.6(3)
C5A C6A N2A Ru1A -1.0(4)
C9A C10A N2A C6A 0.3(6)
C11A C10A N2A C6A 178.6(4)
C9A C10A N2A Ru1A -178.3(3)
C11A C10A N2A Ru1A -0.1(5)
C14A C15A N3A C11A -1.5(6)
C14A C15A N3A Ru1A 174.3(3)
C12A C11A N3A C15A 2.7(6)
C10A C11A N3A C15A -175.7(4)
C12A C11A N3A Ru1A -173.7(3)
C10A C11A N3A Ru1A 7.9(4)
C17A C16A N4A C20A 1.9(7)
C17A C16A N4A Ru1A -171.4(4)
C19A C20A N4A C16A -3.2(6)
C21A C20A N4A C16A 173.8(4)
C19A C20A N4A Ru1A 171.0(4)
C21A C20A N4A Ru1A -11.9(4)
C22A C21A N5A N6A 0.8(5)
C20A C21A N5A N6A -175.7(3)
C22A C21A N5A Ru1A -162.9(3)
C20A C21A N5A Ru1A 20.6(5)
C21A N5A N6A C23A -0.2(4)
Ru1A N5A N6A C23A 159.2(3)
C21A N5A N6A Zn1A 148.8(3)
Ru1A N5A N6A Zn1A -51.8(5)
C22A C23A N6A N5A -0.5(5)
C24A C23A N6A N5A 176.0(3)
C22A C23A N6A Zn1A -157.7(3)
C24A C23A N6A Zn1A 18.8(4)
C27A C28A N7A C24A 1.5(7)
C27A C28A N7A Zn1A 177.8(4)
C25A C24A N7A C28A -1.2(6)
C23A C24A N7A C28A 179.7(4)
C25A C24A N7A Zn1A -178.0(3)
C23A C24A N7A Zn1A 2.8(4)
C30A C29A N8A C33A -0.6(9)
C30A C29A N8A Zn1A 176.9(5)
C32A C33A N8A C29A -0.6(8)
C34A C33A N8A C29A 177.9(5)
C32A C33A N8A Zn1A -178.5(4)
C34A C33A N8A Zn1A 0.1(5)
C35A C34A N9A N10A 0.4(4)
C33A C34A N9A N10A -178.1(3)
C35A C34A N9A Zn1A -171.6(3)
C33A C34A N9A Zn1A 9.9(4)
C34A N9A N10A C36A -0.2(4)
Zn1A N9A N10A C36A 167.9(3)
C34A N9A N10A Ru2A 154.1(3)
Zn1A N9A N10A Ru2A -37.8(6)
C35A C36A N10A N9A 0.0(4)
C37A C36A N10A N9A 176.2(3)
C35A C36A N10A Ru2A -159.8(3)
C37A C36A N10A Ru2A 16.5(4)
C40A C41A N11A C37A 3.5(6)
C40A C41A N11A Ru2A -177.0(3)
C38A C37A N11A C41A -3.6(5)
C36A C37A N11A C41A 176.9(3)
C38A C37A N11A Ru2A 176.9(3)
C36A C37A N11A Ru2A -2.6(4)
C43A C42A N12A C46A -0.2(6)
C43A C42A N12A Ru2A 175.3(3)
C45A C46A N12A C42A 1.2(5)
C47A C46A N12A C42A -179.9(3)
C45A C46A N12A Ru2A -174.9(3)
C47A C46A N12A Ru2A 4.0(4)
C50A C51A N13A C47A 0.7(5)
C52A C51A N13A C47A -176.4(3)
C50A C51A N13A Ru2A 170.4(3)
C52A C51A N13A Ru2A -6.7(4)
C48A C47A N13A C51A -0.7(5)
C46A C47A N13A C51A 177.1(3)
C48A C47A N13A Ru2A -170.3(3)
C46A C47A N13A Ru2A 7.4(4)
C55A C56A N14A C52A 3.8(6)
C55A C56A N14A Ru2A 179.4(3)
C53A C52A N14A C56A -3.9(5)
C51A C52A N14A C56A 175.7(3)
C53A C52A N14A Ru2A 180.0(3)
C51A C52A N14A Ru2A -0.4(4)
N1B C1B C2B C3B -0.7(7)
C1B C2B C3B C4B 2.4(6)
C2B C3B C4B C5B -1.6(6)
C3B C4B C5B N1B -0.8(6)
C3B C4B C5B C6B 175.8(4)
N1B C5B C6B N2B -3.2(5)
C4B C5B C6B N2B 179.9(4)
N1B C5B C6B C7B 173.3(4)
C4B C5B C6B C7B -3.6(6)
N2B C6B C7B C8B 1.1(6)
C5B C6B C7B C8B -175.1(4)
C6B C7B C8B C9B -0.4(6)
C7B C8B C9B C10B -0.3(6)
C8B C9B C10B N2B 0.3(6)
C8B C9B C10B C11B 178.4(4)
N2B C10B C11B N3B 5.2(5)
C9B C10B C11B N3B -173.0(4)
N2B C10B C11B C12B -172.8(4)
C9B C10B C11B C12B 9.0(6)
N3B C11B C12B C13B -1.8(6)
C10B C11B C12B C13B 176.1(4)
C11B C12B C13B C14B 1.8(7)
C12B C13B C14B C15B 0.0(7)
C13B C14B C15B N3B -2.0(6)
N4B C16B C17B C18B -0.8(8)
C16B C17B C18B C19B 2.2(8)
C17B C18B C19B C20B -1.2(8)
C18B C19B C20B N4B -1.3(8)
C18B C19B C20B C21B 179.2(5)
N4B C20B C21B N5B 7.6(6)
C19B C20B C21B N5B -172.9(4)
N4B C20B C21B C22B -169.1(5)
C19B C20B C21B C22B 10.4(8)
N5B C21B C22B C23B -0.5(5)
C20B C21B C22B C23B 176.4(5)
C21B C22B C23B N6B 1.2(5)
C21B C22B C23B C24B -178.7(4)
N6B C23B C24B N7B 13.5(6)
C22B C23B C24B N7B -166.6(5)
N6B C23B C24B C25B -164.5(4)
C22B C23B C24B C25B 15.4(8)
N7B C24B C25B C26B 0.1(7)
C23B C24B C25B C26B 178.0(5)
C24B C25B C26B C27B 0.0(8)
C25B C26B C27B C28B 0.4(8)
C26B C27B C28B N7B -0.9(8)
N8B C29B C30B C31B -1.6(7)
C29B C30B C31B C32B 1.5(7)
C30B C31B C32B C33B -0.3(7)
C31B C32B C33B N8B -0.8(6)
C31B C32B C33B C34B 177.1(4)
N8B C33B C34B N9B 11.8(5)
C32B C33B C34B N9B -166.1(4)
N8B C33B C34B C35B -167.1(4)
C32B C33B C34B C35B 15.0(7)
N9B C34B C35B C36B 0.4(4)
C33B C34B C35B C36B 179.4(4)
C34B C35B C36B N10B 0.0(4)
C34B C35B C36B C37B 179.8(4)
N10B C36B C37B N11B 11.5(5)
C35B C36B C37B N11B -168.2(4)
N10B C36B C37B C38B -166.1(4)
C35B C36B C37B C38B 14.1(7)
N11B C37B C38B C39B -0.6(6)
C36B C37B C38B C39B 176.8(4)
C37B C38B C39B C40B 0.6(7)
C38B C39B C40B C41B -0.5(7)
C39B C40B C41B N11B 0.3(7)
N12B C42B C43B C44B 1.8(7)
C42B C43B C44B C45B 0.2(7)
C43B C44B C45B C46B -1.8(7)
C44B C45B C46B N12B 1.4(6)
C44B C45B C46B C47B -176.4(4)
N12B C46B C47B N13B 3.5(5)
C45B C46B C47B N13B -178.5(4)
N12B C46B C47B C48B -173.0(4)
C45B C46B C47B C48B 4.9(7)
N13B C47B C48B C49B -0.3(6)
C46B C47B C48B C49B 175.9(4)
C47B C48B C49B C50B -0.4(7)
C48B C49B C50B C51B -0.2(7)
C49B C50B C51B N13B 1.6(6)
C49B C50B C51B C52B -174.3(4)
N13B C51B C52B N14B 0.5(5)
C50B C51B C52B N14B 176.6(4)
N13B C51B C52B C53B -174.7(4)
C50B C51B C52B C53B 1.4(7)
N14B C52B C53B C54B -2.3(7)
C51B C52B C53B C54B 172.5(4)
C52B C53B C54B C55B 0.4(7)
C53B C54B C55B C56B 0.5(8)
C54B C55B C56B N14B 0.4(7)
C2B C1B N1B C5B -1.7(6)
C2B C1B N1B Ru1B -176.4(3)
C4B C5B N1B C1B 2.5(6)
C6B C5B N1B C1B -174.5(3)
C4B C5B N1B Ru1B 177.9(3)
C6B C5B N1B Ru1B 0.9(4)
C9B C10B N2B C6B 0.4(5)
C11B C10B N2B C6B -177.9(3)
C9B C10B N2B Ru1B 171.8(3)
C11B C10B N2B Ru1B -6.5(4)
C7B C6B N2B C10B -1.1(5)
C5B C6B N2B C10B 175.7(3)
C7B C6B N2B Ru1B -172.5(3)
C5B C6B N2B Ru1B 4.3(4)
C14B C15B N3B C11B 2.1(6)
C14B C15B N3B Ru1B -173.7(3)
C12B C11B N3B C15B -0.2(6)
C10B C11B N3B C15B -178.2(3)
C12B C11B N3B Ru1B 176.3(3)
C10B C11B N3B Ru1B -1.7(4)
C17B C16B N4B C20B -1.6(7)
C17B C16B N4B Ru1B 178.4(4)
C19B C20B N4B C16B 2.7(7)
C21B C20B N4B C16B -177.8(4)
C19B C20B N4B Ru1B -177.3(4)
C21B C20B N4B Ru1B 2.1(5)
C22B C21B N5B N6B -0.4(5)
C20B C21B N5B N6B -177.9(4)
C22B C21B N5B Ru1B 163.5(3)
C20B C21B N5B Ru1B -13.9(5)
C21B N5B N6B C23B 1.2(4)
Ru1B N5B N6B C23B -158.4(3)
C21B N5B N6B Zn1B -157.5(3)
Ru1B N5B N6B Zn1B 42.9(6)
C22B C23B N6B N5B -1.5(5)
C24B C23B N6B N5B 178.4(3)
C22B C23B N6B Zn1B 163.8(3)
C24B C23B N6B Zn1B -16.3(5)
C27B C28B N7B C24B 1.0(7)
C27B C28B N7B Zn1B -173.2(4)
C25B C24B N7B C28B -0.6(6)
C23B C24B N7B C28B -178.7(4)
C25B C24B N7B Zn1B 174.7(3)
C23B C24B N7B Zn1B -3.4(4)
C30B C29B N8B C33B 0.5(7)
C30B C29B N8B Zn1B -176.3(3)
C32B C33B N8B C29B 0.7(6)
C34B C33B N8B C29B -177.3(4)
C32B C33B N8B Zn1B 178.0(3)
C34B C33B N8B Zn1B 0.0(4)
C35B C34B N9B N10B -0.7(4)
C33B C34B N9B N10B -179.8(3)
C35B C34B N9B Zn1B 161.7(3)
C33B C34B N9B Zn1B -17.4(4)
C34B N9B N10B C36B 0.7(4)
Zn1B N9B N10B C36B -154.5(3)
C34B N9B N10B Ru2B -156.3(3)
Zn1B N9B N10B Ru2B 48.6(5)
C35B C36B N10B N9B -0.4(4)
C37B C36B N10B N9B 179.7(3)
C35B C36B N10B Ru2B 161.0(3)
C37B C36B N10B Ru2B -18.8(4)
C40B C41B N11B C37B -0.2(6)
C40B C41B N11B Ru2B -178.1(3)
C38B C37B N11B C41B 0.4(6)
C36B C37B N11B C41B -177.3(4)
C38B C37B N11B Ru2B 178.5(3)
C36B C37B N11B Ru2B 0.8(4)
C43B C42B N12B C46B -2.1(6)
C43B C42B N12B Ru2B 178.1(3)
C45B C46B N12B C42B 0.5(6)
C47B C46B N12B C42B 178.5(4)
C45B C46B N12B Ru2B -179.7(3)
C47B C46B N12B Ru2B -1.7(4)
C50B C51B N13B C47B -2.5(6)
C52B C51B N13B C47B 173.9(3)
C50B C51B N13B Ru2B -173.6(3)
C52B C51B N13B Ru2B 2.8(4)
C48B C47B N13B C51B 1.8(6)
C46B C47B N13B C51B -175.0(3)
C48B C47B N13B Ru2B 172.9(3)
C46B C47B N13B Ru2B -3.8(4)
C55B C56B N14B C52B -2.2(6)
C55B C56B N14B Ru2B -169.3(3)
C53B C52B N14B C56B 3.1(6)
C51B C52B N14B C56B -172.1(3)
C53B C52B N14B Ru2B 172.1(3)
C51B C52B N14B Ru2B -3.2(4)
